data_7237613
loop_
_publ_author_name
'Natarajan, Nagarajan'
'Shi, Lin-Xi'
'Xiao, Hui'
'Wang, Jin-Yun'
'Zhang, Li-Yi'
'Zhang, Xu'
'Chen, Zhong-Ning'

_publ_section_title
;
 PtAu3 cluster complexes with narrow-band emissions for solution-processed
 organic light emitting diodes
;
_journal_issue 9
_journal_name_full 'Journal of Materials Chemistry C'
_journal_page_first 2604
_journal_paper_doi 10.1039/C8TC06384B
_journal_volume 7
_journal_year 2019
_chemical_formula_sum 'C125 H108 Au3 Cl13 N4 O8 P8 Pt'
_chemical_formula_weight 3288.75
_space_group_crystal_system monoclinic
_space_group_IT_number 14
_space_group_name_Hall '-P 2ybc'
_space_group_name_H-M_alt 'P 1 21/c 1'
_atom_sites_solution_hydrogens geom
_audit_creation_method SHELXL-2016/6
_audit_update_record
;
2018-12-04 deposited with the CCDC.
2019-01-27 downloaded from the CCDC.
;
_cell_angle_alpha 90
_cell_angle_beta 94.6920(10)
_cell_angle_gamma 90
_cell_formula_units_Z 8
_cell_length_a 27.1547(6)
_cell_length_b 35.3955(7)
_cell_length_c 26.6127(5)
_cell_measurement_reflns_used 9324
_cell_measurement_temperature 150(2)
_cell_measurement_theta_max 26.92
_cell_measurement_theta_min 2.69
_cell_volume 25493.2(9)
_computing_structure_refinement 'SHELXL-2016/6 (Sheldrick, 2016)'
_diffrn_ambient_temperature 150(2)
_diffrn_measured_fraction_theta_full 0.999
_diffrn_measured_fraction_theta_max 0.998
_diffrn_measurement_device_type 'Bruker APEX-II CCD'
_diffrn_radiation_type MoK\a
_diffrn_radiation_wavelength 0.71073
_diffrn_reflns_av_R_equivalents 0.0771
_diffrn_reflns_av_unetI/netI 0.0636
_diffrn_reflns_Laue_measured_fraction_full 0.999
_diffrn_reflns_Laue_measured_fraction_max 0.998
_diffrn_reflns_limit_h_max 34
_diffrn_reflns_limit_h_min -34
_diffrn_reflns_limit_k_max 44
_diffrn_reflns_limit_k_min -45
_diffrn_reflns_limit_l_max 34
_diffrn_reflns_limit_l_min -32
_diffrn_reflns_number 271534
_diffrn_reflns_point_group_measured_fraction_full 0.999
_diffrn_reflns_point_group_measured_fraction_max 0.998
_diffrn_reflns_theta_full 25.242
_diffrn_reflns_theta_max 27.121
_diffrn_reflns_theta_min 2.258
_exptl_absorpt_coefficient_mu 4.966
_exptl_absorpt_correction_T_max 0.304
_exptl_absorpt_correction_T_min 0.192
_exptl_absorpt_correction_type multi-scan
_exptl_crystal_colour Yellow
_exptl_crystal_density_diffrn 1.714
_exptl_crystal_description Bloc
_exptl_crystal_F_000 12848
_exptl_crystal_size_max 0.35
_exptl_crystal_size_mid 0.30
_exptl_crystal_size_min 0.24
_refine_diff_density_max 4.602
_refine_diff_density_min -2.582
_refine_diff_density_rms 0.198
_refine_ls_extinction_method none
_refine_ls_goodness_of_fit_ref 1.069
_refine_ls_hydrogen_treatment constr
_refine_ls_matrix_type full
_refine_ls_number_parameters 2945
_refine_ls_number_reflns 56226
_refine_ls_number_restraints 54
_refine_ls_restrained_S_all 1.069
_refine_ls_R_factor_all 0.0803
_refine_ls_R_factor_gt 0.0493
_refine_ls_shift/su_max 0.003
_refine_ls_shift/su_mean 0.000
_refine_ls_structure_factor_coef Fsqd
_refine_ls_weighting_details 'w=1/[\s^2^(Fo^2^)+(0.0498P)^2^+212.9036P] where P=(Fo^2^+2Fc^2^)/3'
_refine_ls_weighting_scheme calc
_refine_ls_wR_factor_gt 0.1195
_refine_ls_wR_factor_ref 0.1365
_reflns_Friedel_coverage 0.000
_reflns_number_gt 41390
_reflns_number_total 56226
_reflns_threshold_expression 'I > 2\s(I)'
_cod_data_source_file c8tc06384b2.cif
_cod_data_source_block compound_1
_cod_depositor_comments
;
The following automatic conversions were performed:

data item '_exptl_absorpt_correction_type' value 'Multi-scan' was
changed to 'multi-scan' in accordance with the
/home/saulius/struct/COD-crude-data/automatic-downloads/DataCite-retrospective/RSC/depositions/lib/dictionaries/cif_core.dic
dictionary named 'cif_core.dic' version 2.4.2 last updated on
2011-04-26.

Automatic conversion script
Id: cif_fix_values 6909 2019-04-08 15:41:33Z antanas 
;
_cod_original_sg_symbol_H-M 'P 21/c'
_cod_database_code 7237613
_shelx_shelxl_version_number 2016/6
_shelx_space_group_comment
;
The symmetry employed for this shelxl refinement is uniquely defined
by the following loop, which should always be used as a source of
symmetry information in preference to the above space-group names.
They are only intended as comments.
;

loop_
_space_group_symop_operation_xyz
'x, y, z'
'-x, y+1/2, -z+1/2'
'-x, -y, -z'
'x, -y-1/2, z-1/2'

loop_
_atom_site_label
_atom_site_type_symbol
_atom_site_fract_x
_atom_site_fract_y
_atom_site_fract_z
_atom_site_U_iso_or_equiv
_atom_site_adp_type
_atom_site_occupancy
_atom_site_site_symmetry_order
_atom_site_calc_flag
_atom_site_refinement_flags_posn
_atom_site_refinement_flags_adp
_atom_site_refinement_flags_occupancy
_atom_site_disorder_assembly
_atom_site_disorder_group
Au1 Au 0.52741(2) 0.04124(2) 0.19485(2) 0.02286(7) Uani 1 1 d . . . . .
Au2 Au 0.50450(2) -0.03003(2) 0.24654(2) 0.01793(6) Uani 1 1 d . . . . .
Au3 Au 0.50722(2) -0.10172(2) 0.18918(2) 0.02173(7) Uani 1 1 d . . . . .
Au4 Au -0.01115(2) 0.27957(2) 0.15281(2) 0.02910(8) Uani 1 1 d . . . . .
Au5 Au -0.02284(2) 0.13879(2) 0.16341(2) 0.02444(7) Uani 1 1 d . . . . .
Au6 Au -0.00472(2) 0.21151(2) 0.21888(2) 0.01957(6) Uani 1 1 d . . . . .
Pt1 Pt 0.47877(2) -0.02929(2) 0.35262(2) 0.01837(6) Uani 1 1 d . . . . .
Pt2 Pt 0.01827(2) 0.21448(2) 0.32863(2) 0.01931(6) Uani 1 1 d . . . . .
P1 P 0.44682(7) 0.04745(6) 0.15989(7) 0.0202(4) Uani 1 1 d . . . . .
P2 P 0.42186(7) -0.10325(6) 0.17366(7) 0.0216(4) Uani 1 1 d . . . . .
P3 P 0.39714(7) -0.01516(6) 0.32891(7) 0.0198(4) Uani 1 1 d . . . . .
P4 P 0.42295(7) -0.02301(5) 0.21948(7) 0.0177(4) Uani 1 1 d . . . . .
P5 P 0.60680(7) 0.04274(6) 0.23385(7) 0.0209(4) Uani 1 1 d . . . . .
P6 P 0.59186(7) -0.10753(6) 0.21008(7) 0.0209(4) Uani 1 1 d . . . . .
P7 P 0.55838(7) -0.04364(6) 0.38352(7) 0.0204(4) Uani 1 1 d . . . . .
P8 P 0.58593(7) -0.03657(5) 0.27433(7) 0.0177(4) Uani 1 1 d . . . . .
P9 P -0.09543(8) 0.28409(6) 0.15832(8) 0.0272(5) Uani 1 1 d . . . . .
P10 P -0.10251(7) 0.13410(6) 0.18756(8) 0.0223(4) Uani 1 1 d . . . . .
P11 P -0.06397(7) 0.22365(6) 0.34251(7) 0.0211(4) Uani 1 1 d . . . . .
P12 P -0.08756(7) 0.21547(5) 0.22850(7) 0.0191(4) Uani 1 1 d . . . . .
P13 P 0.07359(7) 0.28489(6) 0.15412(8) 0.0246(4) Uani 1 1 d . . . . .
P14 P 0.06032(7) 0.13529(6) 0.14890(8) 0.0237(4) Uani 1 1 d . . . . .
P15 P 0.10180(7) 0.20596(6) 0.32311(7) 0.0214(4) Uani 1 1 d . . . . .
P16 P 0.07805(7) 0.20838(5) 0.20887(7) 0.0193(4) Uani 1 1 d . . . . .
Cl2 Cl -0.02664(7) 0.20719(6) 0.09677(7) 0.0293(4) Uani 1 1 d . . . . .
Cl3 Cl 0.75265(8) 0.72002(8) 0.30790(11) 0.0516(7) Uani 1 1 d . . . . .
Cl4 Cl 0.74391(8) 0.50855(7) 0.31143(9) 0.0401(5) Uani 1 1 d . . . . .
Cl5 Cl 0.25267(8) 0.46714(8) 0.18803(10) 0.0471(6) Uani 1 1 d . . . . .
Cl6 Cl 0.23212(14) 0.51141(14) 0.50949(14) 0.0991(14) Uani 1 1 d . . . . .
Cl7 Cl 0.32669(13) 0.47445(12) 0.52968(15) 0.0864(11) Uani 1 1 d . . . . .
Cl8 Cl 0.74978(9) 0.20671(9) 0.25190(13) 0.0630(8) Uani 1 1 d . . . . .
Cl9 Cl 0.2367(3) 0.34239(14) 0.0702(2) 0.198(4) Uani 1 1 d . . . . .
Cl10 Cl 0.26780(13) 0.41669(11) 0.04514(13) 0.0792(10) Uani 1 1 d . . . . .
Cl11 Cl 0.96445(18) 0.45547(16) 0.22394(17) 0.1131(15) Uani 1 1 d . . . . .
Cl12 Cl 0.85778(16) 0.46061(11) 0.22386(17) 0.0932(13) Uani 1 1 d . . . . .
Cl13 Cl -0.2443(2) 0.1144(2) -0.1556(2) 0.167(3) Uani 1 1 d . . . . .
Cl14 Cl -0.19265(19) 0.10021(14) -0.0575(2) 0.1163(16) Uani 1 1 d . . . . .
O1 O 0.7675(3) 0.7588(2) 0.3018(3) 0.060(2) Uani 1 1 d . . . . .
O2 O 0.7215(4) 0.7158(4) 0.3465(5) 0.129(5) Uani 1 1 d . . . . .
O3 O 0.7953(3) 0.6977(2) 0.3176(4) 0.067(2) Uani 1 1 d . . . . .
O4 O 0.7283(5) 0.7075(3) 0.2604(5) 0.134(5) Uani 1 1 d . . . . .
O5 O 0.7661(3) 0.5338(2) 0.3486(3) 0.064(2) Uani 1 1 d . . . . .
O6 O 0.7789(3) 0.4809(2) 0.2982(3) 0.061(2) Uani 1 1 d . . . . .
O7 O 0.7028(2) 0.4890(2) 0.3313(3) 0.0531(19) Uani 1 1 d . . . . .
O8 O 0.7257(2) 0.5294(2) 0.2675(3) 0.0488(18) Uani 1 1 d . . . . .
O9 O 0.2497(6) 0.4667(3) 0.2403(4) 0.125(5) Uani 1 1 d . . . . .
O10 O 0.2639(3) 0.5049(2) 0.1715(3) 0.062(2) Uani 1 1 d . . . . .
O11 O 0.2913(3) 0.4420(2) 0.1765(3) 0.057(2) Uani 1 1 d . . . . .
O12 O 0.2072(3) 0.4554(3) 0.1635(5) 0.094(3) Uani 1 1 d . . . . .
O13 O 0.7854(3) 0.2322(3) 0.2445(6) 0.134(6) Uani 1 1 d . . . . .
O14 O 0.7426(4) 0.2141(4) 0.3076(4) 0.107(4) Uani 1 1 d . . . . .
O15 O 0.7641(3) 0.1688(3) 0.2568(4) 0.086(3) Uani 1 1 d . . . . .
O16 O 0.7026(2) 0.2142(2) 0.2283(3) 0.058(2) Uani 1 1 d . . . . .
N1 N 0.4737(2) -0.30425(18) 0.3938(3) 0.0268(15) Uani 1 1 d . . . . .
N2 N 0.3974(3) -0.2896(2) 0.3615(4) 0.047(2) Uani 1 1 d . . . . .
N3 N 0.5558(3) 0.2278(2) 0.4379(3) 0.0362(18) Uani 1 1 d . . . . .
N4 N 0.4862(3) 0.24456(19) 0.3915(3) 0.0309(16) Uani 1 1 d . . . . .
N5 N 0.0383(3) -0.0536(2) 0.4062(3) 0.0363(17) Uani 1 1 d . . . . .
N6 N -0.0362(3) -0.04056(19) 0.4340(3) 0.0307(16) Uani 1 1 d . . . . .
N7 N 0.1004(3) 0.47120(19) 0.3813(3) 0.0311(16) Uani 1 1 d . . . . .
N8 N 0.0217(2) 0.48516(19) 0.3941(3) 0.0268(15) Uani 1 1 d . . . . .
C1 C 0.4133(3) 0.0026(2) 0.1603(3) 0.0224(16) Uani 1 1 d . . . . .
H1A H 0.377529 0.007619 0.153253 0.027 Uiso 1 1 calc R U . . .
H1B H 0.423859 -0.013593 0.132761 0.027 Uiso 1 1 calc R U . . .
C01 C 0.2681(7) 0.4787(8) 0.5411(8) 0.188(14) Uani 1 1 d . . . . .
H01A H 0.267247 0.484014 0.577518 0.225 Uiso 1 1 calc R U . . .
H01B H 0.252292 0.453817 0.534691 0.225 Uiso 1 1 calc R U . . .
C2 C 0.3909(3) 0.0040(2) 0.2645(3) 0.0214(16) Uani 1 1 d . . . . .
H2B H 0.355375 0.004994 0.252745 0.026 Uiso 1 1 calc R U . . .
H2C H 0.403694 0.030154 0.265208 0.026 Uiso 1 1 calc R U . . .
C02 C 0.2428(6) 0.3877(4) 0.0899(6) 0.087(5) Uani 1 1 d . . . . .
H02A H 0.264432 0.388539 0.121675 0.104 Uiso 1 1 calc R U . . .
H02B H 0.209981 0.397649 0.097023 0.104 Uiso 1 1 calc R U . . .
C3 C 0.3918(3) -0.0686(2) 0.2121(3) 0.0237(16) Uani 1 1 d . . . . .
H3B H 0.357813 -0.064322 0.196781 0.028 Uiso 1 1 calc R U . . .
H3C H 0.389141 -0.079586 0.245997 0.028 Uiso 1 1 calc R U . . .
C03 C 0.9069(6) 0.4494(5) 0.1884(6) 0.101(5) Uani 1 1 d . . . . .
H03A H 0.905691 0.465679 0.158163 0.121 Uiso 1 1 calc R U . . .
H03B H 0.903675 0.422779 0.177032 0.121 Uiso 1 1 calc R U . . .
C4 C 0.6160(3) 0.0093(2) 0.2859(3) 0.0199(15) Uani 1 1 d . . . . .
H4A H 0.603222 0.020739 0.316270 0.024 Uiso 1 1 calc R U . . .
H4B H 0.651870 0.005147 0.293386 0.024 Uiso 1 1 calc R U . . .
C04 C -0.2207(9) 0.0788(5) -0.1140(7) 0.140(9) Uani 1 1 d . . . . .
H04A H -0.195855 0.063584 -0.130290 0.168 Uiso 1 1 calc R U . . .
H04B H -0.247741 0.061773 -0.105555 0.168 Uiso 1 1 calc R U . . .
C5 C 0.6204(3) -0.0622(2) 0.2295(3) 0.0202(15) Uani 1 1 d . . . . .
H5A H 0.654301 -0.066856 0.244801 0.024 Uiso 1 1 calc R U . . .
H5B H 0.622980 -0.046230 0.199231 0.024 Uiso 1 1 calc R U . . .
C6 C 0.5939(3) -0.0625(2) 0.3338(3) 0.0214(16) Uani 1 1 d . . . . .
H6A H 0.629417 -0.062275 0.345792 0.026 Uiso 1 1 calc R U . . .
H6B H 0.584171 -0.089126 0.327437 0.026 Uiso 1 1 calc R U . . .
C7 C -0.1218(3) 0.2385(2) 0.1753(3) 0.0259(17) Uani 1 1 d . . . . .
H7B H -0.156294 0.242581 0.183632 0.031 Uiso 1 1 calc R U . . .
H7C H -0.122707 0.221512 0.145723 0.031 Uiso 1 1 calc R U . . .
C8 C -0.1149(3) 0.1696(2) 0.2354(3) 0.0235(16) Uani 1 1 d . . . . .
H8A H -0.151171 0.172802 0.235136 0.028 Uiso 1 1 calc R U . . .
H8B H -0.103103 0.159425 0.268933 0.028 Uiso 1 1 calc R U . . .
C9 C -0.0987(3) 0.2411(2) 0.2860(3) 0.0228(16) Uani 1 1 d . . . . .
H9A H -0.090285 0.268065 0.281458 0.027 Uiso 1 1 calc R U . . .
H9B H -0.134404 0.239776 0.291035 0.027 Uiso 1 1 calc R U . . .
C10 C 0.0904(3) 0.1817(2) 0.1526(3) 0.0231(16) Uani 1 1 d . . . . .
H10A H 0.126521 0.178132 0.152207 0.028 Uiso 1 1 calc R U . . .
H10B H 0.078921 0.196559 0.122421 0.028 Uiso 1 1 calc R U . . .
C11 C 0.1133(3) 0.1861(2) 0.2621(3) 0.0221(16) Uani 1 1 d . . . . .
H11A H 0.105341 0.158854 0.262109 0.027 Uiso 1 1 calc R U . . .
H11B H 0.148986 0.188601 0.257339 0.027 Uiso 1 1 calc R U . . .
C12 C 0.1048(3) 0.2553(2) 0.2036(3) 0.0225(16) Uani 1 1 d . . . . .
H12A H 0.139893 0.252603 0.196861 0.027 Uiso 1 1 calc R U . . .
H12B H 0.103738 0.268453 0.236371 0.027 Uiso 1 1 calc R U . . .
C13 C 0.4112(3) 0.0824(2) 0.1916(3) 0.0261(17) Uani 1 1 d . . . . .
C14 C 0.3605(3) 0.0841(2) 0.1831(3) 0.034(2) Uani 1 1 d . . . . .
H14A H 0.343512 0.066030 0.161721 0.041 Uiso 1 1 calc R U . . .
C15 C 0.3342(4) 0.1120(3) 0.2055(4) 0.046(2) Uani 1 1 d . . . . .
H15A H 0.299229 0.113135 0.199822 0.055 Uiso 1 1 calc R U . . .
C16 C 0.3595(4) 0.1383(3) 0.2364(4) 0.047(3) Uani 1 1 d . . . . .
H16A H 0.341685 0.157546 0.251879 0.057 Uiso 1 1 calc R U . . .
C17 C 0.4103(4) 0.1368(3) 0.2451(3) 0.044(2) Uani 1 1 d . . . . .
H17A H 0.427522 0.155127 0.265846 0.053 Uiso 1 1 calc R U . . .
C18 C 0.4357(3) 0.1083(2) 0.2232(3) 0.0327(19) Uani 1 1 d . . . . .
H18A H 0.470509 0.106493 0.230000 0.039 Uiso 1 1 calc R U . . .
C19 C 0.4415(3) 0.0603(2) 0.0939(3) 0.0244(17) Uani 1 1 d . . . . .
C20 C 0.4172(3) 0.0932(2) 0.0765(3) 0.0277(18) Uani 1 1 d . . . . .
H20A H 0.402472 0.109442 0.099383 0.033 Uiso 1 1 calc R U . . .
C21 C 0.4148(3) 0.1020(3) 0.0248(3) 0.036(2) Uani 1 1 d . . . . .
H21A H 0.398139 0.124171 0.012581 0.043 Uiso 1 1 calc R U . . .
C22 C 0.4365(3) 0.0786(3) -0.0078(3) 0.037(2) Uani 1 1 d . . . . .
H22A H 0.435071 0.084744 -0.042599 0.044 Uiso 1 1 calc R U . . .
C23 C 0.4607(3) 0.0460(3) 0.0093(3) 0.035(2) Uani 1 1 d . . . . .
H23A H 0.475448 0.029925 -0.013821 0.042 Uiso 1 1 calc R U . . .
C24 C 0.4633(3) 0.0367(2) 0.0603(3) 0.0278(18) Uani 1 1 d . . . . .
H24A H 0.479911 0.014365 0.072016 0.033 Uiso 1 1 calc R U . . .
C25 C 0.3966(3) -0.0937(2) 0.1092(3) 0.0287(18) Uani 1 1 d . . . . .
C26 C 0.4245(4) -0.0747(2) 0.0755(3) 0.033(2) Uani 1 1 d . . . . .
H26A H 0.457707 -0.067854 0.085235 0.040 Uiso 1 1 calc R U . . .
C27 C 0.4036(4) -0.0660(3) 0.0280(3) 0.043(2) Uani 1 1 d . . . . .
H27A H 0.422514 -0.052483 0.005413 0.052 Uiso 1 1 calc R U . . .
C28 C 0.3561(4) -0.0765(3) 0.0126(4) 0.054(3) Uani 1 1 d . . . . .
H28A H 0.342082 -0.070394 -0.020274 0.064 Uiso 1 1 calc R U . . .
C29 C 0.3293(4) -0.0958(4) 0.0453(4) 0.073(4) Uani 1 1 d . . . . .
H29A H 0.296508 -0.103301 0.034792 0.087 Uiso 1 1 calc R U . . .
C30 C 0.3491(4) -0.1047(4) 0.0934(4) 0.061(3) Uani 1 1 d . . . . .
H30A H 0.329918 -0.118357 0.115606 0.073 Uiso 1 1 calc R U . . .
C31 C 0.3937(3) -0.1478(2) 0.1892(3) 0.0232(16) Uani 1 1 d . . . . .
C32 C 0.4126(4) -0.1800(3) 0.1688(4) 0.040(2) Uani 1 1 d . . . . .
H32A H 0.439186 -0.178111 0.147829 0.048 Uiso 1 1 calc R U . . .
C33 C 0.3930(4) -0.2149(3) 0.1788(4) 0.050(3) Uani 1 1 d . . . . .
H33A H 0.406599 -0.236947 0.165046 0.060 Uiso 1 1 calc R U . . .
C34 C 0.3544(4) -0.2181(3) 0.2080(4) 0.051(3) Uani 1 1 d . . . . .
H34A H 0.341136 -0.242232 0.214625 0.061 Uiso 1 1 calc R U . . .
C35 C 0.3348(4) -0.1864(3) 0.2278(4) 0.048(3) Uani 1 1 d . . . . .
H35A H 0.307828 -0.188641 0.248156 0.057 Uiso 1 1 calc R U . . .
C36 C 0.3541(3) -0.1506(3) 0.2185(4) 0.040(2) Uani 1 1 d . . . . .
H36A H 0.340237 -0.128621 0.232189 0.048 Uiso 1 1 calc R U . . .
C37 C 0.3509(3) -0.0527(2) 0.3301(3) 0.0261(17) Uani 1 1 d . . . . .
C38 C 0.3082(3) -0.0521(3) 0.2971(3) 0.033(2) Uani 1 1 d . . . . .
H38A H 0.302762 -0.032019 0.273662 0.040 Uiso 1 1 calc R U . . .
C39 C 0.2737(3) -0.0810(3) 0.2984(4) 0.043(2) Uani 1 1 d . . . . .
H39A H 0.244968 -0.080719 0.275527 0.052 Uiso 1 1 calc R U . . .
C40 C 0.2808(4) -0.1095(3) 0.3323(4) 0.051(3) Uani 1 1 d . . . . .
H40A H 0.257130 -0.129201 0.332976 0.061 Uiso 1 1 calc R U . . .
C41 C 0.3227(4) -0.1099(3) 0.3662(5) 0.063(3) Uani 1 1 d . . . . .
H41A H 0.327170 -0.129660 0.390363 0.076 Uiso 1 1 calc R U . . .
C42 C 0.3577(3) -0.0819(3) 0.3647(4) 0.043(2) Uani 1 1 d . . . . .
H42A H 0.386498 -0.082524 0.387474 0.052 Uiso 1 1 calc R U . . .
C43 C 0.3719(3) 0.0226(2) 0.3659(3) 0.0257(17) Uani 1 1 d . . . . .
C44 C 0.3826(4) 0.0224(3) 0.4171(3) 0.041(2) Uani 1 1 d . . . . .
H44A H 0.403836 0.003455 0.432031 0.049 Uiso 1 1 calc R U . . .
C45 C 0.3627(4) 0.0495(3) 0.4476(4) 0.054(3) Uani 1 1 d . . . . .
H45A H 0.370650 0.049100 0.483059 0.065 Uiso 1 1 calc R U . . .
C46 C 0.3317(3) 0.0767(3) 0.4262(4) 0.045(3) Uani 1 1 d . . . . .
H46A H 0.317106 0.094722 0.446867 0.054 Uiso 1 1 calc R U . . .
C47 C 0.3217(4) 0.0778(3) 0.3742(4) 0.046(3) Uani 1 1 d . . . . .
H47A H 0.301933 0.097623 0.359138 0.055 Uiso 1 1 calc R U . . .
C48 C 0.3403(3) 0.0502(3) 0.3442(3) 0.039(2) Uani 1 1 d . . . . .
H48A H 0.331643 0.049981 0.308870 0.046 Uiso 1 1 calc R U . . .
C49 C 0.6228(3) 0.0875(2) 0.2642(3) 0.0291(18) Uani 1 1 d . . . . .
C50 C 0.6572(3) 0.0899(3) 0.3059(3) 0.036(2) Uani 1 1 d . . . . .
H50A H 0.672165 0.067735 0.320363 0.043 Uiso 1 1 calc R U . . .
C51 C 0.6694(4) 0.1254(3) 0.3258(4) 0.048(3) Uani 1 1 d . . . . .
H51A H 0.693083 0.127218 0.353995 0.057 Uiso 1 1 calc R U . . .
C52 C 0.6485(4) 0.1572(3) 0.3062(4) 0.056(3) Uani 1 1 d . . . . .
H52A H 0.657155 0.181039 0.320688 0.068 Uiso 1 1 calc R U . . .
C53 C 0.6137(5) 0.1549(3) 0.2639(5) 0.057(3) Uani 1 1 d . . . . .
H53A H 0.599078 0.177183 0.249457 0.068 Uiso 1 1 calc R U . . .
C54 C 0.6010(4) 0.1199(3) 0.2436(4) 0.041(2) Uani 1 1 d . . . . .
H54A H 0.577298 0.118064 0.215375 0.050 Uiso 1 1 calc R U . . .
C55 C 0.6542(3) 0.0326(2) 0.1918(3) 0.0241(16) Uani 1 1 d . . . . .
C56 C 0.6407(3) 0.0171(2) 0.1448(3) 0.0265(17) Uani 1 1 d . . . . .
H56A H 0.607047 0.011213 0.135777 0.032 Uiso 1 1 calc R U . . .
C57 C 0.6752(3) 0.0102(3) 0.1111(3) 0.036(2) Uani 1 1 d . . . . .
H57A H 0.665239 -0.000185 0.078952 0.043 Uiso 1 1 calc R U . . .
C58 C 0.7235(4) 0.0183(3) 0.1234(4) 0.055(3) Uani 1 1 d . . . . .
H58A H 0.747294 0.013842 0.099806 0.066 Uiso 1 1 calc R U . . .
C59 C 0.7383(4) 0.0330(4) 0.1708(4) 0.059(3) Uani 1 1 d . . . . .
H59A H 0.772221 0.038107 0.179710 0.071 Uiso 1 1 calc R U . . .
C60 C 0.7035(3) 0.0404(3) 0.2049(4) 0.040(2) Uani 1 1 d . . . . .
H60A H 0.713447 0.050702 0.237118 0.048 Uiso 1 1 calc R U . . .
C61 C 0.6262(3) -0.1228(2) 0.1580(3) 0.0267(17) Uani 1 1 d . . . . .
C62 C 0.6415(3) -0.0967(3) 0.1231(3) 0.036(2) Uani 1 1 d . . . . .
H62A H 0.634683 -0.070593 0.126823 0.044 Uiso 1 1 calc R U . . .
C63 C 0.6668(3) -0.1095(3) 0.0827(3) 0.039(2) Uani 1 1 d . . . . .
H63A H 0.677610 -0.091876 0.058932 0.047 Uiso 1 1 calc R U . . .
C64 C 0.6762(3) -0.1469(3) 0.0771(4) 0.045(3) Uani 1 1 d . . . . .
H64A H 0.693240 -0.155387 0.049481 0.054 Uiso 1 1 calc R U . . .
C65 C 0.6608(4) -0.1726(3) 0.1116(4) 0.049(3) Uani 1 1 d . . . . .
H65A H 0.667433 -0.198736 0.107387 0.059 Uiso 1 1 calc R U . . .
C66 C 0.6364(3) -0.1610(3) 0.1515(4) 0.037(2) Uani 1 1 d . . . . .
H66A H 0.626232 -0.178961 0.174999 0.045 Uiso 1 1 calc R U . . .
C67 C 0.6125(3) -0.1400(2) 0.2609(3) 0.0306(19) Uani 1 1 d . . . . .
C68 C 0.5788(4) -0.1583(2) 0.2875(3) 0.034(2) Uani 1 1 d . . . . .
H68A H 0.544476 -0.154297 0.279349 0.041 Uiso 1 1 calc R U . . .
C69 C 0.5945(5) -0.1825(3) 0.3264(4) 0.052(3) Uani 1 1 d . . . . .
H69A H 0.571152 -0.194986 0.345300 0.062 Uiso 1 1 calc R U . . .
C70 C 0.6446(5) -0.1884(3) 0.3372(4) 0.061(3) Uani 1 1 d . . . . .
H70A H 0.655584 -0.205574 0.363267 0.073 Uiso 1 1 calc R U . . .
C71 C 0.6789(5) -0.1698(3) 0.3108(4) 0.055(3) Uani 1 1 d . . . . .
H71A H 0.713251 -0.173759 0.319062 0.066 Uiso 1 1 calc R U . . .
C72 C 0.6632(3) -0.1453(3) 0.2725(3) 0.038(2) Uani 1 1 d . . . . .
H72A H 0.686550 -0.132270 0.254155 0.046 Uiso 1 1 calc R U . . .
C73 C 0.5633(3) -0.0816(2) 0.4295(3) 0.0252(17) Uani 1 1 d . . . . .
C74 C 0.5288(3) -0.0824(3) 0.4662(3) 0.038(2) Uani 1 1 d . . . . .
H74A H 0.503289 -0.064049 0.465603 0.045 Uiso 1 1 calc R U . . .
C75 C 0.5322(4) -0.1105(3) 0.5037(4) 0.047(3) Uani 1 1 d . . . . .
H75A H 0.508751 -0.111445 0.528221 0.057 Uiso 1 1 calc R U . . .
C76 C 0.5698(4) -0.1365(3) 0.5045(4) 0.047(3) Uani 1 1 d . . . . .
H76A H 0.572836 -0.155069 0.530353 0.057 Uiso 1 1 calc R U . . .
C77 C 0.6028(4) -0.1359(3) 0.4686(3) 0.043(2) Uani 1 1 d . . . . .
H77A H 0.627823 -0.154678 0.468903 0.051 Uiso 1 1 calc R U . . .
C78 C 0.6001(3) -0.1082(3) 0.4314(3) 0.034(2) Uani 1 1 d . . . . .
H78A H 0.623926 -0.107748 0.407133 0.041 Uiso 1 1 calc R U . . .
C79 C 0.5952(3) -0.0071(2) 0.4154(3) 0.0281(18) Uani 1 1 d . . . . .
C80 C 0.5710(3) 0.0184(3) 0.4466(3) 0.037(2) Uani 1 1 d . . . . .
H80A H 0.536313 0.016881 0.448434 0.045 Uiso 1 1 calc R U . . .
C81 C 0.5984(4) 0.0457(3) 0.4744(4) 0.045(2) Uani 1 1 d . . . . .
H81A H 0.582226 0.062680 0.495165 0.054 Uiso 1 1 calc R U . . .
C82 C 0.6487(4) 0.0481(3) 0.4719(4) 0.055(3) Uani 1 1 d . . . . .
H82A H 0.667120 0.066426 0.491521 0.066 Uiso 1 1 calc R U . . .
C83 C 0.6728(4) 0.0238(3) 0.4409(4) 0.049(3) Uani 1 1 d . . . . .
H83A H 0.707366 0.026107 0.438613 0.059 Uiso 1 1 calc R U . . .
C84 C 0.6462(3) -0.0036(3) 0.4134(3) 0.036(2) Uani 1 1 d . . . . .
H84A H 0.662922 -0.020312 0.392752 0.043 Uiso 1 1 calc R U . . .
C85 C -0.1295(3) 0.2963(3) 0.0985(4) 0.036(2) Uani 1 1 d . . . . .
C86 C -0.1213(4) 0.2746(3) 0.0569(4) 0.051(3) Uani 1 1 d . . . . .
H86A H -0.098503 0.254217 0.059956 0.061 Uiso 1 1 calc R U . . .
C87 C -0.1465(5) 0.2827(4) 0.0100(4) 0.067(4) Uani 1 1 d . . . . .
H87A H -0.141432 0.267656 -0.018654 0.080 Uiso 1 1 calc R U . . .
C88 C -0.1787(5) 0.3128(4) 0.0062(5) 0.071(4) Uani 1 1 d . . . . .
H88A H -0.196087 0.318441 -0.025323 0.086 Uiso 1 1 calc R U . . .
C89 C -0.1861(4) 0.3348(4) 0.0474(5) 0.069(4) Uani 1 1 d . . . . .
H89A H -0.208113 0.355692 0.043816 0.083 Uiso 1 1 calc R U . . .
C90 C -0.1618(4) 0.3269(3) 0.0945(4) 0.052(3) Uani 1 1 d . . . . .
H90A H -0.167208 0.342030 0.123034 0.063 Uiso 1 1 calc R U . . .
C91 C -0.1134(3) 0.3173(2) 0.2050(3) 0.033(2) Uani 1 1 d . . . . .
C92 C -0.0797(3) 0.3427(3) 0.2262(4) 0.043(2) Uani 1 1 d . . . . .
H92A H -0.047179 0.343300 0.215426 0.051 Uiso 1 1 calc R U . . .
C93 C -0.0926(4) 0.3674(3) 0.2634(5) 0.060(3) Uani 1 1 d . . . . .
H93A H -0.068792 0.384721 0.277979 0.072 Uiso 1 1 calc R U . . .
C94 C -0.1390(5) 0.3672(3) 0.2792(5) 0.063(3) Uani 1 1 d . . . . .
H94A H -0.147681 0.384154 0.304697 0.076 Uiso 1 1 calc R U . . .
C95 C -0.1740(4) 0.3415(3) 0.2570(5) 0.056(3) Uani 1 1 d . . . . .
H95A H -0.206674 0.341321 0.267457 0.067 Uiso 1 1 calc R U . . .
C96 C -0.1614(3) 0.3168(3) 0.2205(4) 0.043(2) Uani 1 1 d . . . . .
H96A H -0.185130 0.299477 0.205884 0.051 Uiso 1 1 calc R U . . .
C97 C -0.1155(3) 0.0903(2) 0.2196(3) 0.0275(18) Uani 1 1 d . . . . .
C98 C -0.0906(3) 0.0579(2) 0.2070(3) 0.0331(19) Uani 1 1 d . . . . .
H98A H -0.066527 0.058929 0.183007 0.040 Uiso 1 1 calc R U . . .
C99 C -0.1010(4) 0.0237(3) 0.2299(4) 0.049(3) Uani 1 1 d . . . . .
H99A H -0.083601 0.001492 0.221921 0.059 Uiso 1 1 calc R U . . .
C100 C -0.1363(4) 0.0219(3) 0.2637(4) 0.048(3) Uani 1 1 d . . . . .
H10C H -0.144008 -0.001662 0.278270 0.058 Uiso 1 1 calc R U . . .
C101 C -0.1608(4) 0.0541(3) 0.2767(4) 0.047(3) Uani 1 1 d . . . . .
H10D H -0.184741 0.052784 0.300665 0.057 Uiso 1 1 calc R U . . .
C102 C -0.1506(3) 0.0884(3) 0.2550(3) 0.036(2) Uani 1 1 d . . . . .
H10E H -0.167393 0.110527 0.264124 0.043 Uiso 1 1 calc R U . . .
C103 C -0.1511(3) 0.1399(2) 0.1373(3) 0.0241(16) Uani 1 1 d . . . . .
C104 C -0.1412(3) 0.1598(2) 0.0940(3) 0.0313(19) Uani 1 1 d . . . . .
H10F H -0.109059 0.169488 0.090669 0.038 Uiso 1 1 calc R U . . .
C105 C -0.1789(4) 0.1653(3) 0.0555(4) 0.042(2) Uani 1 1 d . . . . .
H10G H -0.172911 0.180072 0.026832 0.051 Uiso 1 1 calc R U . . .
C106 C -0.2252(4) 0.1490(3) 0.0593(4) 0.052(3) Uani 1 1 d . . . . .
H10H H -0.250414 0.152161 0.032700 0.062 Uiso 1 1 calc R U . . .
C107 C -0.2344(4) 0.1286(4) 0.1012(4) 0.055(3) Uani 1 1 d . . . . .
H10I H -0.265869 0.117291 0.103474 0.066 Uiso 1 1 calc R U . . .
C108 C -0.1978(3) 0.1242(3) 0.1405(4) 0.043(2) Uani 1 1 d . . . . .
H10J H -0.204697 0.110494 0.169811 0.051 Uiso 1 1 calc R U . . .
C109 C -0.0989(3) 0.1847(2) 0.3662(3) 0.0252(17) Uani 1 1 d . . . . .
C110 C -0.0746(3) 0.1597(3) 0.4002(3) 0.034(2) Uani 1 1 d . . . . .
H11C H -0.040623 0.163324 0.410374 0.041 Uiso 1 1 calc R U . . .
C111 C -0.0997(4) 0.1297(3) 0.4192(4) 0.046(2) Uani 1 1 d . . . . .
H11D H -0.083095 0.112771 0.442535 0.055 Uiso 1 1 calc R U . . .
C112 C -0.1493(4) 0.1244(3) 0.4041(4) 0.049(3) Uani 1 1 d . . . . .
H11E H -0.166385 0.103335 0.416443 0.058 Uiso 1 1 calc R U . . .
C113 C -0.1734(4) 0.1490(3) 0.3720(4) 0.051(3) Uani 1 1 d . . . . .
H11F H -0.207452 0.145227 0.362043 0.061 Uiso 1 1 calc R U . . .
C114 C -0.1486(3) 0.1799(3) 0.3532(3) 0.034(2) Uani 1 1 d . . . . .
H11G H -0.166079 0.197616 0.331608 0.041 Uiso 1 1 calc R U . . .
C115 C -0.0718(3) 0.2607(2) 0.3882(3) 0.0268(17) Uani 1 1 d . . . . .
C116 C -0.1106(4) 0.2859(3) 0.3848(4) 0.046(3) Uani 1 1 d . . . . .
H11H H -0.134856 0.284805 0.356949 0.056 Uiso 1 1 calc R U . . .
C117 C -0.1142(5) 0.3134(3) 0.4233(5) 0.062(3) Uani 1 1 d . . . . .
H11I H -0.140816 0.330980 0.420582 0.075 Uiso 1 1 calc R U . . .
C118 C -0.0809(4) 0.3152(3) 0.4632(4) 0.056(3) Uani 1 1 d . . . . .
H11J H -0.083509 0.333956 0.488322 0.067 Uiso 1 1 calc R U . . .
C119 C -0.0429(4) 0.2894(3) 0.4673(4) 0.048(3) Uani 1 1 d . . . . .
H11K H -0.020084 0.289865 0.496392 0.057 Uiso 1 1 calc R U . . .
C120 C -0.0370(4) 0.2627(3) 0.4303(3) 0.040(2) Uani 1 1 d . . . . .
H12C H -0.009624 0.245899 0.433281 0.048 Uiso 1 1 calc R U . . .
C121 C 0.0958(3) 0.3319(2) 0.1716(3) 0.0332(19) Uani 1 1 d . . . . .
C122 C 0.1432(3) 0.3388(3) 0.1937(4) 0.046(3) Uani 1 1 d . . . . .
H12D H 0.165653 0.318496 0.199953 0.055 Uiso 1 1 calc R U . . .
C123 C 0.1576(4) 0.3755(3) 0.2066(5) 0.061(3) Uani 1 1 d . . . . .
H12E H 0.190094 0.380297 0.221302 0.073 Uiso 1 1 calc R U . . .
C124 C 0.1250(5) 0.4045(3) 0.1982(5) 0.059(3) Uani 1 1 d . . . . .
H12F H 0.135015 0.429361 0.207756 0.071 Uiso 1 1 calc R U . . .
C125 C 0.0776(5) 0.3987(3) 0.1759(4) 0.057(3) Uani 1 1 d . . . . .
H12G H 0.055408 0.419267 0.170107 0.069 Uiso 1 1 calc R U . . .
C126 C 0.0633(4) 0.3625(3) 0.1622(4) 0.042(2) Uani 1 1 d . . . . .
H12H H 0.031161 0.358191 0.146365 0.050 Uiso 1 1 calc R U . . .
C127 C 0.1003(3) 0.2712(2) 0.0968(3) 0.0264(17) Uani 1 1 d . . . . .
C128 C 0.1513(3) 0.2684(3) 0.0951(3) 0.038(2) Uani 1 1 d . . . . .
H12I H 0.172412 0.274955 0.123965 0.046 Uiso 1 1 calc R U . . .
C129 C 0.1715(4) 0.2563(3) 0.0520(4) 0.047(3) Uani 1 1 d . . . . .
H12J H 0.206341 0.254615 0.051352 0.057 Uiso 1 1 calc R U . . .
C130 C 0.1418(4) 0.2470(3) 0.0108(4) 0.047(2) Uani 1 1 d . . . . .
H13A H 0.155882 0.238364 -0.018614 0.056 Uiso 1 1 calc R U . . .
C131 C 0.0910(4) 0.2497(3) 0.0111(3) 0.045(2) Uani 1 1 d . . . . .
H13B H 0.070258 0.243158 -0.018144 0.054 Uiso 1 1 calc R U . . .
C132 C 0.0704(3) 0.2622(3) 0.0544(3) 0.034(2) Uani 1 1 d . . . . .
H13C H 0.035513 0.264421 0.054554 0.041 Uiso 1 1 calc R U . . .
C133 C 0.0740(3) 0.1192(3) 0.0861(4) 0.035(2) Uani 1 1 d . . . . .
C134 C 0.1013(4) 0.0874(3) 0.0789(4) 0.047(3) Uani 1 1 d . . . . .
H13D H 0.113800 0.072409 0.106727 0.056 Uiso 1 1 calc R U . . .
C135 C 0.1103(4) 0.0775(3) 0.0291(4) 0.056(3) Uani 1 1 d . . . . .
H13E H 0.129550 0.055750 0.023416 0.067 Uiso 1 1 calc R U . . .
C136 C 0.0920(4) 0.0986(4) -0.0108(4) 0.058(3) Uani 1 1 d . . . . .
H13F H 0.098363 0.091331 -0.044025 0.070 Uiso 1 1 calc R U . . .
C137 C 0.0646(5) 0.1301(4) -0.0035(4) 0.066(3) Uani 1 1 d . . . . .
H13G H 0.052568 0.145088 -0.031427 0.079 Uiso 1 1 calc R U . . .
C138 C 0.0545(4) 0.1400(3) 0.0452(4) 0.052(3) Uani 1 1 d . . . . .
H13H H 0.034037 0.161242 0.050339 0.063 Uiso 1 1 calc R U . . .
C139 C 0.0965(3) 0.1057(2) 0.1942(3) 0.0296(18) Uani 1 1 d . . . . .
C140 C 0.0720(4) 0.0829(3) 0.2259(3) 0.039(2) Uani 1 1 d . . . . .
H14B H 0.036959 0.082509 0.224076 0.047 Uiso 1 1 calc R U . . .
C141 C 0.0999(4) 0.0604(3) 0.2608(4) 0.048(3) Uani 1 1 d . . . . .
H14C H 0.083879 0.044447 0.283010 0.058 Uiso 1 1 calc R U . . .
C142 C 0.1510(4) 0.0615(3) 0.2629(4) 0.052(3) Uani 1 1 d . . . . .
H14D H 0.169857 0.045999 0.286339 0.063 Uiso 1 1 calc R U . . .
C143 C 0.1749(4) 0.0849(3) 0.2314(4) 0.051(3) Uani 1 1 d . . . . .
H14E H 0.209955 0.085707 0.233481 0.061 Uiso 1 1 calc R U . . .
C144 C 0.1479(3) 0.1068(3) 0.1970(4) 0.039(2) Uani 1 1 d . . . . .
H14F H 0.164187 0.122791 0.175056 0.047 Uiso 1 1 calc R U . . .
C145 C 0.1303(3) 0.1720(2) 0.3678(3) 0.0247(17) Uani 1 1 d . . . . .
C146 C 0.1212(3) 0.1754(3) 0.4181(3) 0.037(2) Uani 1 1 d . . . . .
H14G H 0.098961 0.194274 0.427824 0.044 Uiso 1 1 calc R U . . .
C147 C 0.1441(4) 0.1519(3) 0.4546(4) 0.045(2) Uani 1 1 d . . . . .
H14H H 0.138026 0.154951 0.489027 0.054 Uiso 1 1 calc R U . . .
C148 C 0.1757(3) 0.1240(3) 0.4406(4) 0.044(2) Uani 1 1 d . . . . .
H14I H 0.191435 0.107703 0.465267 0.053 Uiso 1 1 calc R U . . .
C149 C 0.1844(4) 0.1200(3) 0.3911(4) 0.047(2) Uani 1 1 d . . . . .
H14J H 0.206251 0.100751 0.381838 0.056 Uiso 1 1 calc R U . . .
C150 C 0.1621(3) 0.1434(2) 0.3537(4) 0.036(2) Uani 1 1 d . . . . .
H15B H 0.168442 0.140106 0.319411 0.043 Uiso 1 1 calc R U . . .
C151 C 0.1427(3) 0.2463(2) 0.3342(3) 0.0279(18) Uani 1 1 d . . . . .
C152 C 0.1308(3) 0.2736(2) 0.3683(3) 0.035(2) Uani 1 1 d . . . . .
H15C H 0.100595 0.271752 0.383726 0.042 Uiso 1 1 calc R U . . .
C153 C 0.1622(4) 0.3036(3) 0.3803(4) 0.048(3) Uani 1 1 d . . . . .
H15D H 0.153817 0.321973 0.404202 0.057 Uiso 1 1 calc R U . . .
C154 C 0.2054(4) 0.3068(3) 0.3576(5) 0.059(3) Uani 1 1 d . . . . .
H15E H 0.227020 0.327391 0.365650 0.071 Uiso 1 1 calc R U . . .
C155 C 0.2178(4) 0.2800(3) 0.3229(4) 0.052(3) Uani 1 1 d . . . . .
H15F H 0.247697 0.282380 0.307005 0.062 Uiso 1 1 calc R U . . .
C156 C 0.1866(3) 0.2496(3) 0.3114(3) 0.034(2) Uani 1 1 d . . . . .
H15G H 0.195317 0.231068 0.287875 0.041 Uiso 1 1 calc R U . . .
C157 C 0.4712(3) -0.0854(2) 0.3481(3) 0.0251(17) Uani 1 1 d . . . . .
C158 C 0.4706(3) -0.1190(2) 0.3480(3) 0.0294(18) Uani 1 1 d . . . . .
C159 C 0.4665(3) -0.1597(2) 0.3531(3) 0.0326(19) Uani 1 1 d . . . . .
C160 C 0.4432(5) -0.1812(3) 0.3162(5) 0.075(4) Uani 1 1 d . . . . .
H16B H 0.431235 -0.169795 0.285191 0.090 Uiso 1 1 calc R U . . .
C161 C 0.4367(5) -0.2197(3) 0.3234(5) 0.072(4) Uani 1 1 d . . . . .
H16C H 0.419346 -0.234153 0.297655 0.087 Uiso 1 1 calc R U . . .
C162 C 0.4548(3) -0.2371(2) 0.3668(3) 0.036(2) Uani 1 1 d . . . . .
C163 C 0.4824(4) -0.2159(3) 0.4022(4) 0.053(3) Uani 1 1 d . . . . .
H16D H 0.497655 -0.227877 0.431380 0.064 Uiso 1 1 calc R U . . .
C164 C 0.4882(4) -0.1773(3) 0.3956(4) 0.053(3) Uani 1 1 d . . . . .
H16E H 0.507065 -0.162969 0.420382 0.064 Uiso 1 1 calc R U . . .
C165 C 0.4418(3) -0.2771(2) 0.3740(4) 0.036(2) Uani 1 1 d . . . . .
C166 C 0.4463(3) -0.3375(2) 0.3931(3) 0.0260(17) Uani 1 1 d . . . . .
C167 C 0.4594(3) -0.3742(2) 0.4082(3) 0.0311(19) Uani 1 1 d . . . . .
H16F H 0.491904 -0.380716 0.421035 0.037 Uiso 1 1 calc R U . . .
C168 C 0.4206(3) -0.4008(2) 0.4028(3) 0.0292(18) Uani 1 1 d . . . . .
H16G H 0.427158 -0.426298 0.412090 0.035 Uiso 1 1 calc R U . . .
C169 C 0.3729(3) -0.3907(2) 0.3843(4) 0.035(2) Uani 1 1 d . . . . .
H16H H 0.347744 -0.409434 0.381884 0.042 Uiso 1 1 calc R U . . .
C170 C 0.3615(3) -0.3542(3) 0.3692(4) 0.041(2) Uani 1 1 d . . . . .
H17B H 0.329065 -0.347537 0.356050 0.049 Uiso 1 1 calc R U . . .
C171 C 0.3988(3) -0.3279(2) 0.3741(4) 0.035(2) Uani 1 1 d . . . . .
C172 C 0.5264(3) -0.3014(2) 0.4055(3) 0.0297(18) Uani 1 1 d . . . . .
C173 C 0.5459(4) -0.2953(3) 0.4540(4) 0.041(2) Uani 1 1 d . . . . .
H17C H 0.524714 -0.293074 0.480563 0.049 Uiso 1 1 calc R U . . .
C174 C 0.5964(4) -0.2922(3) 0.4641(4) 0.053(3) Uani 1 1 d . . . . .
H17D H 0.609980 -0.288776 0.497855 0.064 Uiso 1 1 calc R U . . .
C175 C 0.6268(4) -0.2942(3) 0.4262(5) 0.058(3) Uani 1 1 d . . . . .
H17E H 0.661333 -0.290622 0.433069 0.070 Uiso 1 1 calc R U . . .
C176 C 0.6075(4) -0.3013(4) 0.3784(5) 0.063(3) Uani 1 1 d . . . . .
H17F H 0.629025 -0.303888 0.352162 0.075 Uiso 1 1 calc R U . . .
C177 C 0.5578(4) -0.3048(3) 0.3674(4) 0.046(2) Uani 1 1 d . . . . .
H17G H 0.544823 -0.309609 0.333777 0.056 Uiso 1 1 calc R U . . .
C178 C 0.4908(3) 0.0263(2) 0.3545(3) 0.0257(17) Uani 1 1 d . . . . .
C179 C 0.4972(3) 0.0603(2) 0.3554(3) 0.0325(19) Uani 1 1 d . . . . .
C180 C 0.5030(3) 0.1000(2) 0.3639(3) 0.0296(18) Uani 1 1 d . . . . .
C181 C 0.5492(3) 0.1160(2) 0.3753(3) 0.036(2) Uani 1 1 d . . . . .
H18B H 0.577889 0.100777 0.374337 0.043 Uiso 1 1 calc R U . . .
C182 C 0.5540(3) 0.1539(2) 0.3880(3) 0.035(2) Uani 1 1 d . . . . .
H18C H 0.585945 0.164335 0.396100 0.042 Uiso 1 1 calc R U . . .
C183 C 0.5122(3) 0.1768(2) 0.3889(3) 0.0285(18) Uani 1 1 d . . . . .
C184 C 0.4671(3) 0.1611(2) 0.3767(3) 0.033(2) Uani 1 1 d . . . . .
H18D H 0.438486 0.176592 0.376541 0.040 Uiso 1 1 calc R U . . .
C185 C 0.4616(3) 0.1231(2) 0.3644(3) 0.0325(19) Uani 1 1 d . . . . .
H18E H 0.429528 0.112886 0.356408 0.039 Uiso 1 1 calc R U . . .
C186 C 0.5190(3) 0.2160(2) 0.4057(3) 0.0326(19) Uani 1 1 d . . . . .
C187 C 0.5471(3) 0.2663(2) 0.4448(3) 0.035(2) Uani 1 1 d . . . . .
C188 C 0.5749(4) 0.2928(3) 0.4741(4) 0.044(2) Uani 1 1 d . . . . .
H18F H 0.604217 0.286015 0.493938 0.053 Uiso 1 1 calc R U . . .
C189 C 0.5572(4) 0.3298(3) 0.4725(4) 0.051(3) Uani 1 1 d . . . . .
H18G H 0.574999 0.348649 0.491924 0.061 Uiso 1 1 calc R U . . .
C190 C 0.5139(4) 0.3403(3) 0.4432(4) 0.047(3) Uani 1 1 d . . . . .
H19A H 0.503631 0.365929 0.443202 0.056 Uiso 1 1 calc R U . . .
C191 C 0.4859(3) 0.3144(2) 0.4144(4) 0.039(2) Uani 1 1 d . . . . .
H19B H 0.456198 0.321248 0.395179 0.047 Uiso 1 1 calc R U . . .
C192 C 0.5043(3) 0.2773(2) 0.4156(3) 0.0319(19) Uani 1 1 d . . . . .
C193 C 0.4508(4) 0.2446(3) 0.3472(4) 0.049(3) Uani 1 1 d . . . . .
C194 C 0.4009(4) 0.2424(3) 0.3545(5) 0.058(3) Uani 1 1 d . . . . .
H19C H 0.389356 0.241452 0.387205 0.070 Uiso 1 1 calc R U . . .
C195 C 0.3677(5) 0.2417(3) 0.3094(7) 0.078(5) Uani 1 1 d . . . . .
H19E H 0.332799 0.240855 0.310353 0.094 Uiso 1 1 calc R U . . .
C196 C 0.3904(7) 0.2423(4) 0.2640(5) 0.069(4) Uani 1 1 d . . . . .
H19F H 0.369448 0.239149 0.233982 0.083 Uiso 1 1 calc R U . . .
C197 C 0.4313(8) 0.2462(4) 0.2594(5) 0.091(6) Uani 1 1 d . . . . .
H19G H 0.441475 0.248658 0.226199 0.109 Uiso 1 1 calc R U . . .
C198 C 0.4671(5) 0.2477(3) 0.2992(5) 0.058(3) Uani 1 1 d . . . . .
H19H H 0.501067 0.250598 0.294083 0.069 Uiso 1 1 calc R U . . .
C199 C 0.0156(3) 0.1579(2) 0.3339(3) 0.0251(17) Uani 1 1 d . . . . .
C200 C 0.0160(3) 0.1243(2) 0.3411(3) 0.0310(19) Uani 1 1 d . . . . .
C201 C 0.0135(3) 0.0855(2) 0.3545(3) 0.0318(19) Uani 1 1 d . . . . .
C202 C 0.0535(3) 0.0682(2) 0.3826(3) 0.033(2) Uani 1 1 d . . . . .
H20B H 0.082944 0.082182 0.390659 0.039 Uiso 1 1 calc R U . . .
C203 C 0.0504(3) 0.0317(2) 0.3984(3) 0.0333(19) Uani 1 1 d . . . . .
H20C H 0.078442 0.020283 0.415857 0.040 Uiso 1 1 calc R U . . .
C204 C 0.0068(3) 0.0107(2) 0.3895(3) 0.0282(18) Uani 1 1 d . . . . .
C205 C -0.0330(3) 0.0275(2) 0.3615(3) 0.035(2) Uani 1 1 d . . . . .
H20D H -0.062712 0.013664 0.354207 0.042 Uiso 1 1 calc R U . . .
C206 C -0.0296(3) 0.0642(2) 0.3442(3) 0.033(2) Uani 1 1 d . . . . .
H20E H -0.057016 0.075101 0.325013 0.040 Uiso 1 1 calc R U . . .
C207 C 0.0032(3) -0.0280(2) 0.4098(3) 0.0311(19) Uani 1 1 d . . . . .
C208 C 0.0207(3) -0.0853(2) 0.4303(3) 0.034(2) Uani 1 1 d . . . . .
C209 C -0.0250(3) -0.0775(2) 0.4477(3) 0.035(2) Uani 1 1 d . . . . .
C210 C -0.0497(4) -0.1039(3) 0.4752(4) 0.044(2) Uani 1 1 d . . . . .
H21B H -0.080262 -0.098232 0.488466 0.052 Uiso 1 1 calc R U . . .
C211 C -0.0277(4) -0.1383(3) 0.4823(4) 0.051(3) Uani 1 1 d . . . . .
H21C H -0.044094 -0.157103 0.500238 0.061 Uiso 1 1 calc R U . . .
C212 C 0.0169(4) -0.1471(3) 0.4646(4) 0.051(3) Uani 1 1 d . . . . .
H21D H 0.030343 -0.171624 0.470070 0.062 Uiso 1 1 calc R U . . .
C213 C 0.0427(4) -0.1204(3) 0.4387(4) 0.044(2) Uani 1 1 d . . . . .
H21E H 0.074129 -0.126031 0.427181 0.053 Uiso 1 1 calc R U . . .
C214 C -0.0788(3) -0.0191(3) 0.4463(4) 0.036(2) Uani 1 1 d . . . . .
C215 C -0.0720(4) 0.0128(3) 0.4755(3) 0.040(2) Uani 1 1 d . . . . .
H21F H -0.039684 0.020250 0.487803 0.048 Uiso 1 1 calc R U . . .
C216 C -0.1126(4) 0.0341(3) 0.4870(4) 0.043(2) Uani 1 1 d . . . . .
H21G H -0.108244 0.056355 0.506744 0.051 Uiso 1 1 calc R U . . .
C217 C -0.1597(4) 0.0223(3) 0.4690(5) 0.058(3) Uani 1 1 d . . . . .
H21H H -0.187893 0.036438 0.476703 0.070 Uiso 1 1 calc R U . . .
C218 C -0.1655(5) -0.0099(4) 0.4401(6) 0.083(5) Uani 1 1 d . . . . .
H21I H -0.197650 -0.017916 0.427961 0.100 Uiso 1 1 calc R U . . .
C219 C -0.1249(4) -0.0307(3) 0.4286(5) 0.061(3) Uani 1 1 d . . . . .
H21J H -0.129081 -0.052927 0.408672 0.073 Uiso 1 1 calc R U . . .
C220 C 0.0205(3) 0.2708(2) 0.3206(3) 0.0239(17) Uani 1 1 d . . . . .
C221 C 0.0219(3) 0.3045(2) 0.3210(3) 0.0276(18) Uani 1 1 d . . . . .
C222 C 0.0261(3) 0.3451(2) 0.3300(3) 0.0286(18) Uani 1 1 d . . . . .
C223 C 0.0632(4) 0.3665(2) 0.3099(3) 0.036(2) Uani 1 1 d . . . . .
H22B H 0.083571 0.355368 0.286495 0.043 Uiso 1 1 calc R U . . .
C224 C 0.0700(4) 0.4035(2) 0.3241(4) 0.039(2) Uani 1 1 d . . . . .
H22C H 0.095336 0.417748 0.310304 0.047 Uiso 1 1 calc R U . . .
C226 C 0.0034(3) 0.4000(2) 0.3774(4) 0.037(2) Uani 1 1 d . . . . .
H22D H -0.017247 0.411324 0.400274 0.044 Uiso 1 1 calc R U . . .
C227 C -0.0038(4) 0.3624(2) 0.3632(4) 0.040(2) Uani 1 1 d . . . . .
H22E H -0.029679 0.348393 0.376383 0.048 Uiso 1 1 calc R U . . .
C228 C 0.0410(3) 0.4209(2) 0.3580(3) 0.0287(18) Uani 1 1 d . . . . .
C229 C 0.0541(3) 0.4587(2) 0.3768(3) 0.0269(17) Uani 1 1 d . . . . .
C230 C 0.1360(3) 0.5327(3) 0.4146(3) 0.036(2) Uani 1 1 d . . . . .
H23B H 0.169443 0.526939 0.409537 0.043 Uiso 1 1 calc R U . . .
C231 C 0.1234(4) 0.5669(3) 0.4346(3) 0.039(2) Uani 1 1 d . . . . .
H23C H 0.148791 0.584535 0.444365 0.046 Uiso 1 1 calc R U . . .
C232 C 0.0754(4) 0.5764(2) 0.4409(3) 0.036(2) Uani 1 1 d . . . . .
H23D H 0.068183 0.600717 0.453353 0.043 Uiso 1 1 calc R U . . .
C233 C 0.0369(3) 0.5509(2) 0.4293(3) 0.0325(19) Uani 1 1 d . . . . .
H23E H 0.003530 0.557038 0.434134 0.039 Uiso 1 1 calc R U . . .
C234 C 0.0500(3) 0.5161(2) 0.4103(3) 0.0263(17) Uani 1 1 d . . . . .
C235 C 0.0984(3) 0.5068(2) 0.4019(3) 0.0272(18) Uani 1 1 d . . . . .
C236 C -0.0512(3) 0.4775(3) 0.4402(3) 0.037(2) Uani 1 1 d . . . . .
H23F H -0.030615 0.472370 0.469952 0.044 Uiso 1 1 calc R U . . .
C237 C -0.1015(4) 0.4787(3) 0.4416(4) 0.051(3) Uani 1 1 d . . . . .
H23G H -0.115748 0.473585 0.472273 0.061 Uiso 1 1 calc R U . . .
C238 C -0.1313(4) 0.4873(4) 0.3993(5) 0.070(4) Uani 1 1 d . . . . .
H23H H -0.165983 0.489459 0.401035 0.084 Uiso 1 1 calc R U . . .
C239 C -0.1106(4) 0.4928(4) 0.3538(4) 0.071(4) Uani 1 1 d . . . . .
H23I H -0.131446 0.497327 0.323947 0.085 Uiso 1 1 calc R U . . .
C240 C -0.0606(4) 0.4916(3) 0.3516(4) 0.047(3) Uani 1 1 d . . . . .
H24B H -0.046476 0.496070 0.320636 0.056 Uiso 1 1 calc R U . . .
C241 C -0.0307(3) 0.4839(2) 0.3952(3) 0.0277(18) Uani 1 1 d . . . . .
Cl15 Cl -0.2820(2) 0.29174(13) 0.1339(2) 0.1282(19) Uani 1 1 d . . . . .
Cl18 Cl 0.4042(2) -0.35767(15) -0.02555(19) 0.1181(16) Uani 1 1 d . . . . .
Cl16 Cl -0.2970(3) 0.23637(16) 0.05410(19) 0.154(3) Uani 1 1 d . . . . .
Cl17 Cl 0.3172(2) -0.3463(2) 0.0229(3) 0.165(3) Uani 1 1 d . . . . .
C05 C -0.2911(6) 0.2450(4) 0.1194(5) 0.088(5) Uani 1 1 d . . . . .
H05A H -0.321372 0.236132 0.134140 0.105 Uiso 1 1 calc R U . . .
H05B H -0.262924 0.230145 0.134903 0.105 Uiso 1 1 calc R U . . .
C06 C 0.3632(6) -0.3244(5) -0.0084(7) 0.109(6) Uani 1 1 d . . . . .
H06A H 0.348298 -0.311202 -0.038766 0.131 Uiso 1 1 calc R U . . .
H06B H 0.380547 -0.305435 0.013934 0.131 Uiso 1 1 calc R U . . .
Cl1 Cl 0.53398(7) -0.03538(5) 0.12841(7) 0.0255(4) Uani 1 1 d . . . . .
Cl19 Cl 0.2834(2) 0.25583(18) -0.0306(2) 0.146(2) Uani 1 1 d . . . . .
Cl20 Cl 0.3000(3) 0.31782(17) -0.0958(3) 0.188(4) Uani 1 1 d . . . . .
C07 C 0.2579(5) 0.2912(4) -0.0687(7) 0.091(5) Uani 1 1 d . . . . .
H07A H 0.235310 0.279774 -0.095513 0.110 Uiso 1 1 calc R U . . .
H07B H 0.237985 0.307857 -0.048326 0.110 Uiso 1 1 calc R U . . .
Cl22 Cl 0.1957(2) 0.01729(15) 0.4049(2) 0.142(2) Uani 1 1 d . . . . .
Cl21 Cl 0.2181(6) -0.0608(2) 0.4240(4) 0.353(9) Uani 1 1 d . . . . .
C08 C 0.2401(10) -0.0171(6) 0.4033(12) 0.209(15) Uani 1 1 d . . . . .
H08A H 0.269725 -0.009615 0.425208 0.250 Uiso 1 1 calc R U . . .
H08B H 0.249879 -0.019815 0.368475 0.250 Uiso 1 1 calc R U . . .
Cl26 Cl 0.2074(2) 0.0902(3) -0.0730(3) 0.215(4) Uani 1 1 d D U . . .
Cl25 Cl 0.2181(3) 0.0960(3) -0.1765(3) 0.192(3) Uani 1 1 d D U . . .
C010 C 0.2103(8) 0.0662(5) -0.1290(7) 0.193(7) Uani 1 1 d D U . . .
H01C H 0.238026 0.048030 -0.125718 0.231 Uiso 1 1 calc R U . . .
H01D H 0.179316 0.051756 -0.136505 0.231 Uiso 1 1 calc R U . . .
Cl24 Cl 0.2902(3) 0.1203(2) 0.0623(3) 0.084(3) Uani 0.499(10) 1 d D U P A 1
Cl23 Cl 0.1997(6) 0.1580(5) 0.0389(10) 0.217(12) Uani 0.499(10) 1 d D U P A 1
C09 C 0.2405(12) 0.1423(14) 0.0883(10) 0.152(16) Uani 0.499(10) 1 d D U P A 1
H09A H 0.223730 0.124121 0.109525 0.182 Uiso 0.499(10) 1 calc R U P A 1
H09B H 0.252414 0.163819 0.109710 0.182 Uiso 0.499(10) 1 calc R U P A 1
Cl4' Cl 0.2404(5) 0.1161(3) 0.0928(4) 0.114(4) Uani 0.501(10) 1 d D U P A 2
Cl3' Cl 0.2254(4) 0.1672(4) 0.0074(3) 0.112(4) Uani 0.501(10) 1 d D U P A 2
C09' C 0.2046(11) 0.1528(7) 0.0639(7) 0.060(8) Uani 0.501(10) 1 d D U P A 2
H09C H 0.169914 0.144165 0.057944 0.072 Uiso 0.501(10) 1 calc R U P A 2
H09D H 0.205013 0.174700 0.087149 0.072 Uiso 0.501(10) 1 calc R U P A 2

loop_
_atom_site_aniso_label
_atom_site_aniso_U_11
_atom_site_aniso_U_22
_atom_site_aniso_U_33
_atom_site_aniso_U_23
_atom_site_aniso_U_13
_atom_site_aniso_U_12
Au1 0.01896(14) 0.02231(15) 0.02667(15) 0.00527(12) -0.00195(11) 0.00021(11)
Au2 0.01631(13) 0.01790(14) 0.01910(13) -0.00027(11) -0.00142(10) 0.00023(10)
Au3 0.01935(14) 0.02075(15) 0.02498(15) -0.00382(12) 0.00104(11) -0.00060(11)
Au4 0.01983(15) 0.03179(18) 0.03526(17) 0.01253(14) -0.00035(13) -0.00053(12)
Au5 0.01964(14) 0.02512(16) 0.02866(16) -0.00482(12) 0.00258(12) -0.00243(12)
Au6 0.01713(13) 0.02040(15) 0.02093(14) 0.00054(11) 0.00008(11) -0.00087(11)
Pt1 0.01859(14) 0.01737(14) 0.01885(13) 0.00093(11) -0.00028(11) -0.00009(11)
Pt2 0.01938(14) 0.01811(14) 0.02004(13) 0.00007(11) -0.00083(11) 0.00095(11)
P1 0.0180(9) 0.0226(10) 0.0196(9) 0.0007(8) -0.0018(7) 0.0025(8)
P2 0.0192(9) 0.0201(10) 0.0250(10) -0.0033(8) -0.0003(8) -0.0034(8)
P3 0.0180(9) 0.0218(10) 0.0194(9) 0.0008(8) -0.0001(7) 0.0004(7)
P4 0.0158(9) 0.0189(10) 0.0178(9) -0.0008(7) -0.0020(7) 0.0005(7)
P5 0.0169(9) 0.0203(10) 0.0250(10) 0.0010(8) -0.0017(8) -0.0012(7)
P6 0.0195(9) 0.0200(10) 0.0230(9) -0.0009(8) 0.0005(8) 0.0023(8)
P7 0.0178(9) 0.0254(10) 0.0175(9) 0.0004(8) -0.0015(7) 0.0012(8)
P8 0.0159(9) 0.0197(10) 0.0169(9) -0.0003(7) -0.0023(7) 0.0004(7)
P9 0.0197(10) 0.0269(11) 0.0341(11) 0.0096(9) -0.0028(9) -0.0010(8)
P10 0.0184(9) 0.0209(10) 0.0276(10) -0.0008(8) 0.0013(8) -0.0035(8)
P11 0.0214(10) 0.0223(10) 0.0194(9) 0.0016(8) 0.0007(8) 0.0016(8)
P12 0.0170(9) 0.0202(10) 0.0201(9) 0.0014(8) 0.0013(7) -0.0004(7)
P13 0.0215(10) 0.0225(10) 0.0297(11) 0.0047(8) 0.0003(8) -0.0021(8)
P14 0.0210(10) 0.0236(10) 0.0266(10) -0.0042(8) 0.0030(8) -0.0017(8)
P15 0.0205(10) 0.0210(10) 0.0222(9) 0.0009(8) -0.0012(8) 0.0004(8)
P16 0.0168(9) 0.0201(10) 0.0208(9) -0.0008(8) 0.0003(7) -0.0015(7)
Cl2 0.0283(10) 0.0325(11) 0.0263(10) 0.0024(8) -0.0019(8) -0.0037(8)
Cl3 0.0210(11) 0.0700(18) 0.0635(16) 0.0179(14) 0.0024(11) -0.0030(11)
Cl4 0.0218(10) 0.0591(15) 0.0386(12) 0.0088(11) -0.0035(9) -0.0067(10)
Cl5 0.0275(11) 0.0573(16) 0.0570(15) -0.0020(12) 0.0071(11) -0.0043(11)
Cl6 0.072(2) 0.164(4) 0.062(2) 0.027(2) 0.0135(18) 0.055(3)
Cl7 0.065(2) 0.106(3) 0.088(3) 0.023(2) 0.0027(19) 0.032(2)
Cl8 0.0248(12) 0.0668(19) 0.095(2) 0.0048(17) -0.0087(13) 0.0034(12)
Cl9 0.386(11) 0.084(3) 0.101(4) 0.009(3) -0.119(5) -0.082(5)
Cl10 0.071(2) 0.101(3) 0.065(2) -0.0053(19) -0.0014(17) -0.0236(19)
Cl11 0.100(3) 0.157(4) 0.087(3) -0.011(3) 0.036(3) -0.003(3)
Cl12 0.100(3) 0.072(2) 0.115(3) 0.009(2) 0.054(3) 0.007(2)
Cl13 0.114(4) 0.239(7) 0.156(5) 0.122(5) 0.068(4) 0.081(4)
Cl14 0.121(4) 0.099(3) 0.127(4) -0.012(3) 0.000(3) -0.023(3)
O1 0.050(5) 0.058(5) 0.072(5) 0.017(4) 0.003(4) 0.000(4)
O2 0.089(8) 0.151(11) 0.162(12) 0.078(9) 0.091(8) 0.037(7)
O3 0.035(4) 0.061(5) 0.106(7) 0.011(5) 0.011(4) 0.021(4)
O4 0.133(10) 0.125(10) 0.127(10) 0.031(8) -0.079(8) -0.073(8)
O5 0.057(5) 0.095(6) 0.040(4) -0.002(4) -0.009(4) -0.029(4)
O6 0.030(4) 0.092(6) 0.062(5) 0.011(4) 0.005(3) 0.016(4)
O7 0.027(3) 0.069(5) 0.065(5) 0.015(4) 0.009(3) -0.006(3)
O8 0.037(4) 0.057(5) 0.049(4) 0.014(3) -0.014(3) -0.015(3)
O9 0.204(14) 0.114(9) 0.067(7) 0.003(6) 0.062(8) 0.009(9)
O10 0.039(4) 0.064(5) 0.084(6) 0.011(4) 0.000(4) 0.001(4)
O11 0.034(4) 0.061(5) 0.075(5) -0.004(4) 0.002(4) 0.004(3)
O12 0.027(4) 0.084(7) 0.167(11) 0.002(7) -0.019(5) -0.015(4)
O13 0.038(5) 0.127(9) 0.233(15) 0.112(10) -0.013(7) -0.018(6)
O14 0.091(8) 0.155(11) 0.075(7) -0.013(7) -0.003(6) 0.029(7)
O15 0.046(5) 0.074(6) 0.137(9) 0.022(6) -0.002(5) 0.001(4)
O16 0.028(4) 0.097(6) 0.048(4) 0.014(4) 0.000(3) 0.003(4)
N1 0.026(4) 0.018(3) 0.036(4) 0.006(3) -0.002(3) -0.004(3)
N2 0.040(5) 0.023(4) 0.076(6) 0.004(4) -0.020(4) -0.003(3)
N3 0.048(5) 0.021(4) 0.040(4) -0.007(3) 0.004(4) -0.005(3)
N4 0.038(4) 0.019(4) 0.035(4) -0.001(3) 0.003(3) -0.005(3)
N5 0.035(4) 0.030(4) 0.043(4) 0.012(3) 0.000(3) 0.002(3)
N6 0.029(4) 0.024(4) 0.038(4) 0.003(3) 0.002(3) -0.004(3)
N7 0.029(4) 0.024(4) 0.040(4) 0.007(3) 0.002(3) 0.003(3)
N8 0.026(4) 0.025(4) 0.029(4) 0.004(3) -0.003(3) 0.000(3)
C1 0.024(4) 0.026(4) 0.016(3) -0.004(3) -0.005(3) 0.001(3)
C01 0.096(14) 0.34(4) 0.134(17) 0.16(2) 0.052(13) 0.093(18)
C2 0.022(4) 0.023(4) 0.019(4) -0.001(3) 0.004(3) 0.001(3)
C02 0.110(12) 0.066(9) 0.085(10) -0.004(8) 0.012(9) -0.030(8)
C3 0.020(4) 0.022(4) 0.029(4) -0.004(3) 0.003(3) 0.001(3)
C03 0.094(12) 0.130(15) 0.081(11) 0.013(10) 0.024(9) 0.032(11)
C4 0.017(4) 0.019(4) 0.023(4) -0.002(3) -0.001(3) -0.003(3)
C04 0.23(3) 0.099(14) 0.081(12) 0.000(10) -0.045(14) 0.026(15)
C5 0.024(4) 0.018(4) 0.019(4) -0.001(3) 0.002(3) -0.001(3)
C6 0.024(4) 0.017(4) 0.023(4) 0.005(3) 0.002(3) 0.005(3)
C7 0.020(4) 0.034(5) 0.023(4) 0.012(3) -0.003(3) -0.002(3)
C8 0.024(4) 0.027(4) 0.020(4) 0.000(3) 0.001(3) -0.001(3)
C9 0.019(4) 0.020(4) 0.029(4) -0.004(3) 0.000(3) 0.001(3)
C10 0.025(4) 0.026(4) 0.018(4) -0.003(3) 0.003(3) 0.000(3)
C11 0.019(4) 0.018(4) 0.029(4) 0.002(3) 0.000(3) 0.005(3)
C12 0.022(4) 0.016(4) 0.029(4) -0.003(3) 0.000(3) 0.000(3)
C13 0.030(4) 0.026(4) 0.022(4) 0.001(3) -0.001(3) 0.006(3)
C14 0.032(5) 0.030(5) 0.040(5) 0.000(4) 0.001(4) 0.007(4)
C15 0.037(5) 0.046(6) 0.055(6) 0.002(5) 0.008(5) 0.020(5)
C16 0.068(7) 0.038(6) 0.037(5) -0.004(4) 0.011(5) 0.018(5)
C17 0.070(7) 0.030(5) 0.031(5) -0.006(4) 0.000(5) 0.013(5)
C18 0.036(5) 0.032(5) 0.028(4) -0.002(4) -0.008(4) 0.007(4)
C19 0.020(4) 0.027(4) 0.025(4) 0.007(3) -0.004(3) 0.000(3)
C20 0.030(4) 0.024(4) 0.028(4) 0.000(3) -0.006(3) -0.002(3)
C21 0.039(5) 0.036(5) 0.033(5) 0.013(4) -0.004(4) 0.007(4)
C22 0.035(5) 0.046(6) 0.028(4) 0.010(4) -0.004(4) -0.007(4)
C23 0.041(5) 0.044(5) 0.020(4) 0.002(4) 0.006(4) 0.003(4)
C24 0.032(4) 0.027(4) 0.024(4) 0.003(3) 0.003(3) 0.009(3)
C25 0.029(4) 0.029(4) 0.028(4) -0.001(3) -0.004(3) 0.000(3)
C26 0.044(5) 0.027(5) 0.028(4) -0.002(4) 0.000(4) 0.003(4)
C27 0.060(7) 0.041(6) 0.028(5) -0.002(4) 0.003(4) -0.007(5)
C28 0.063(7) 0.067(8) 0.029(5) 0.005(5) -0.011(5) 0.009(6)
C29 0.044(7) 0.120(12) 0.049(7) 0.008(7) -0.020(6) -0.015(7)
C30 0.048(6) 0.102(10) 0.031(5) 0.013(6) -0.011(5) -0.026(6)
C31 0.021(4) 0.021(4) 0.026(4) -0.003(3) -0.004(3) -0.005(3)
C32 0.045(6) 0.030(5) 0.047(6) -0.005(4) 0.015(4) -0.003(4)
C33 0.058(7) 0.027(5) 0.066(7) -0.008(5) 0.014(6) -0.006(5)
C34 0.054(6) 0.027(5) 0.070(7) 0.008(5) -0.002(6) -0.018(5)
C35 0.032(5) 0.050(6) 0.062(7) 0.004(5) 0.013(5) -0.013(5)
C36 0.034(5) 0.035(5) 0.052(6) 0.002(4) 0.001(4) -0.004(4)
C37 0.024(4) 0.023(4) 0.032(4) -0.001(3) 0.006(3) -0.003(3)
C38 0.025(4) 0.043(5) 0.032(5) 0.001(4) 0.004(4) -0.003(4)
C39 0.025(5) 0.050(6) 0.055(6) -0.003(5) 0.002(4) -0.009(4)
C40 0.032(5) 0.051(6) 0.070(7) 0.008(6) 0.011(5) -0.023(5)
C41 0.043(6) 0.054(7) 0.092(9) 0.036(7) 0.003(6) -0.014(5)
C42 0.027(5) 0.051(6) 0.052(6) 0.012(5) 0.003(4) -0.004(4)
C43 0.022(4) 0.030(4) 0.026(4) -0.003(3) 0.005(3) 0.001(3)
C44 0.049(6) 0.044(6) 0.029(5) -0.004(4) 0.000(4) 0.015(5)
C45 0.055(7) 0.078(8) 0.028(5) -0.014(5) 0.000(5) 0.020(6)
C46 0.037(5) 0.057(7) 0.041(5) -0.021(5) 0.003(4) 0.020(5)
C47 0.045(6) 0.055(7) 0.037(5) -0.006(5) 0.002(4) 0.027(5)
C48 0.041(5) 0.046(6) 0.027(4) -0.008(4) -0.006(4) 0.016(4)
C49 0.032(4) 0.019(4) 0.037(5) -0.004(3) 0.010(4) -0.006(3)
C50 0.032(5) 0.035(5) 0.040(5) -0.008(4) 0.000(4) -0.008(4)
C51 0.047(6) 0.039(6) 0.059(7) -0.016(5) 0.010(5) -0.020(5)
C52 0.071(8) 0.038(6) 0.065(7) -0.027(5) 0.033(6) -0.031(6)
C53 0.084(9) 0.022(5) 0.068(8) -0.007(5) 0.025(7) -0.009(5)
C54 0.054(6) 0.026(5) 0.046(6) 0.002(4) 0.014(5) -0.002(4)
C55 0.023(4) 0.024(4) 0.025(4) 0.008(3) 0.003(3) 0.000(3)
C56 0.031(4) 0.016(4) 0.033(4) -0.001(3) 0.004(4) -0.001(3)
C57 0.045(5) 0.032(5) 0.029(4) -0.004(4) 0.002(4) -0.006(4)
C58 0.051(7) 0.062(7) 0.055(7) -0.010(6) 0.028(5) -0.005(5)
C59 0.028(5) 0.094(9) 0.058(7) -0.014(6) 0.019(5) -0.016(6)
C60 0.030(5) 0.052(6) 0.036(5) -0.008(4) 0.003(4) -0.008(4)
C61 0.023(4) 0.036(5) 0.021(4) -0.004(3) -0.002(3) 0.009(3)
C62 0.040(5) 0.043(5) 0.027(4) -0.003(4) 0.006(4) 0.013(4)
C63 0.039(5) 0.057(6) 0.023(4) 0.003(4) 0.008(4) 0.010(5)
C64 0.033(5) 0.070(7) 0.033(5) -0.013(5) 0.011(4) 0.019(5)
C65 0.052(6) 0.038(6) 0.059(7) -0.014(5) 0.008(5) 0.019(5)
C66 0.038(5) 0.030(5) 0.044(5) -0.008(4) 0.007(4) 0.007(4)
C67 0.040(5) 0.023(4) 0.027(4) 0.002(3) -0.004(4) 0.004(4)
C68 0.042(5) 0.023(4) 0.037(5) 0.003(4) 0.005(4) 0.004(4)
C69 0.090(9) 0.028(5) 0.039(5) 0.009(4) 0.008(6) 0.010(5)
C70 0.098(10) 0.042(6) 0.040(6) 0.011(5) -0.017(6) 0.018(6)
C71 0.065(7) 0.049(7) 0.049(6) 0.001(5) -0.017(6) 0.020(6)
C72 0.039(5) 0.039(5) 0.035(5) -0.001(4) -0.008(4) 0.008(4)
C73 0.022(4) 0.031(4) 0.021(4) 0.006(3) -0.002(3) -0.004(3)
C74 0.039(5) 0.042(5) 0.032(5) 0.008(4) 0.005(4) 0.008(4)
C75 0.047(6) 0.065(7) 0.030(5) 0.019(5) 0.002(4) -0.001(5)
C76 0.058(7) 0.054(7) 0.029(5) 0.018(5) -0.004(5) -0.005(5)
C77 0.049(6) 0.045(6) 0.034(5) 0.012(4) -0.001(4) 0.013(5)
C78 0.039(5) 0.037(5) 0.027(4) 0.003(4) 0.004(4) 0.010(4)
C79 0.031(4) 0.034(5) 0.018(4) 0.001(3) -0.004(3) 0.001(4)
C80 0.033(5) 0.046(6) 0.032(5) -0.007(4) -0.008(4) 0.002(4)
C81 0.057(6) 0.036(5) 0.042(5) -0.021(4) -0.008(5) -0.002(5)
C82 0.056(7) 0.055(7) 0.052(6) -0.019(5) -0.009(5) -0.016(5)
C83 0.037(5) 0.065(7) 0.045(6) -0.012(5) -0.001(5) -0.015(5)
C84 0.027(4) 0.044(5) 0.034(5) -0.001(4) -0.006(4) 0.003(4)
C85 0.028(5) 0.039(5) 0.041(5) 0.018(4) 0.006(4) 0.002(4)
C86 0.039(6) 0.071(8) 0.041(6) 0.011(5) -0.004(5) 0.013(5)
C87 0.072(8) 0.095(10) 0.033(6) 0.016(6) -0.001(6) 0.010(7)
C88 0.058(8) 0.109(11) 0.044(7) 0.034(7) -0.013(6) 0.008(7)
C89 0.055(7) 0.091(10) 0.060(8) 0.031(7) -0.007(6) 0.022(7)
C90 0.044(6) 0.053(7) 0.059(7) 0.021(5) -0.003(5) 0.006(5)
C91 0.030(5) 0.028(5) 0.041(5) 0.007(4) -0.003(4) 0.000(4)
C92 0.030(5) 0.039(5) 0.058(6) 0.002(5) -0.004(4) 0.000(4)
C93 0.052(7) 0.044(7) 0.080(9) -0.011(6) -0.015(6) 0.000(5)
C94 0.085(10) 0.046(7) 0.057(7) -0.012(6) -0.001(7) 0.015(6)
C95 0.051(7) 0.054(7) 0.066(8) 0.003(6) 0.018(6) 0.010(5)
C96 0.032(5) 0.035(5) 0.061(6) 0.003(5) -0.002(5) 0.001(4)
C97 0.030(4) 0.026(4) 0.026(4) 0.000(3) -0.001(3) -0.006(3)
C98 0.041(5) 0.026(4) 0.032(4) -0.001(4) -0.001(4) 0.000(4)
C99 0.076(8) 0.028(5) 0.041(6) 0.000(4) -0.009(5) -0.007(5)
C100 0.074(8) 0.027(5) 0.042(6) 0.007(4) -0.010(5) -0.018(5)
C101 0.039(5) 0.052(7) 0.051(6) 0.013(5) 0.002(5) -0.017(5)
C102 0.035(5) 0.030(5) 0.044(5) -0.002(4) 0.004(4) -0.011(4)
C103 0.020(4) 0.024(4) 0.028(4) -0.005(3) -0.004(3) -0.001(3)
C104 0.032(5) 0.029(5) 0.032(4) 0.003(4) -0.003(4) -0.002(4)
C105 0.047(6) 0.039(6) 0.039(5) -0.001(4) -0.008(4) 0.000(4)
C106 0.033(5) 0.073(8) 0.047(6) -0.007(6) -0.016(5) 0.007(5)
C107 0.022(5) 0.091(9) 0.051(6) -0.007(6) 0.001(4) -0.010(5)
C108 0.024(5) 0.068(7) 0.036(5) -0.002(5) 0.003(4) -0.013(4)
C109 0.028(4) 0.027(4) 0.021(4) 0.001(3) 0.001(3) -0.003(3)
C110 0.038(5) 0.038(5) 0.026(4) 0.005(4) 0.005(4) 0.000(4)
C111 0.059(7) 0.035(5) 0.046(6) 0.010(4) 0.013(5) -0.002(5)
C112 0.063(7) 0.030(5) 0.055(6) 0.003(5) 0.017(5) -0.020(5)
C113 0.046(6) 0.061(7) 0.045(6) 0.007(5) 0.008(5) -0.027(5)
C114 0.027(4) 0.046(6) 0.030(4) 0.006(4) 0.001(4) -0.005(4)
C115 0.029(4) 0.028(4) 0.025(4) 0.000(3) 0.006(3) -0.002(3)
C116 0.047(6) 0.051(6) 0.042(6) -0.011(5) 0.002(5) 0.019(5)
C117 0.071(8) 0.056(7) 0.062(8) -0.014(6) 0.018(6) 0.027(6)
C118 0.072(8) 0.053(7) 0.044(6) -0.028(5) 0.021(6) -0.005(6)
C119 0.056(7) 0.053(7) 0.033(5) -0.012(5) -0.001(5) -0.005(5)
C120 0.044(6) 0.044(6) 0.031(5) -0.010(4) -0.001(4) 0.001(4)
C121 0.041(5) 0.025(4) 0.034(5) 0.000(4) 0.010(4) 0.001(4)
C122 0.032(5) 0.029(5) 0.078(8) -0.008(5) 0.012(5) -0.008(4)
C123 0.049(7) 0.041(6) 0.095(10) -0.018(6) 0.018(6) -0.019(5)
C124 0.076(8) 0.024(5) 0.081(9) -0.004(5) 0.023(7) -0.014(5)
C125 0.078(9) 0.029(6) 0.066(7) 0.006(5) 0.012(6) 0.006(5)
C126 0.059(6) 0.029(5) 0.038(5) 0.011(4) 0.007(5) 0.005(4)
C127 0.025(4) 0.023(4) 0.031(4) 0.005(3) 0.002(3) 0.000(3)
C128 0.034(5) 0.046(6) 0.034(5) 0.002(4) 0.001(4) -0.007(4)
C129 0.034(5) 0.065(7) 0.043(6) 0.004(5) 0.008(4) 0.002(5)
C130 0.049(6) 0.059(7) 0.032(5) 0.001(5) 0.007(4) 0.005(5)
C131 0.044(6) 0.065(7) 0.024(4) 0.002(4) 0.001(4) -0.005(5)
C132 0.030(5) 0.037(5) 0.034(5) 0.006(4) -0.001(4) -0.010(4)
C133 0.027(4) 0.035(5) 0.046(5) -0.017(4) 0.013(4) -0.006(4)
C134 0.047(6) 0.043(6) 0.052(6) -0.018(5) 0.020(5) -0.006(5)
C135 0.046(6) 0.063(7) 0.061(7) -0.031(6) 0.019(6) -0.005(5)
C136 0.052(7) 0.091(9) 0.031(5) -0.030(6) 0.003(5) -0.001(6)
C137 0.070(8) 0.088(10) 0.040(6) -0.014(6) 0.001(6) 0.017(7)
C138 0.056(7) 0.063(7) 0.038(6) -0.021(5) 0.000(5) 0.008(5)
C139 0.028(4) 0.021(4) 0.040(5) -0.010(4) 0.003(4) 0.001(3)
C140 0.045(6) 0.040(5) 0.033(5) 0.001(4) 0.007(4) 0.006(4)
C141 0.073(8) 0.041(6) 0.031(5) 0.004(4) 0.007(5) 0.008(5)
C142 0.055(7) 0.053(7) 0.046(6) -0.005(5) -0.011(5) 0.025(5)
C143 0.041(6) 0.046(6) 0.064(7) -0.005(5) -0.006(5) 0.009(5)
C144 0.033(5) 0.032(5) 0.052(6) -0.006(4) 0.003(4) 0.010(4)
C145 0.021(4) 0.022(4) 0.030(4) 0.007(3) -0.004(3) 0.001(3)
C146 0.040(5) 0.039(5) 0.030(5) 0.006(4) -0.002(4) 0.002(4)
C147 0.045(6) 0.056(7) 0.031(5) 0.015(5) -0.009(4) -0.008(5)
C148 0.033(5) 0.042(6) 0.054(6) 0.023(5) -0.010(4) 0.000(4)
C149 0.045(6) 0.042(6) 0.051(6) 0.008(5) -0.003(5) 0.014(5)
C150 0.033(5) 0.033(5) 0.041(5) 0.005(4) -0.005(4) 0.011(4)
C151 0.028(4) 0.024(4) 0.029(4) 0.006(3) -0.008(3) -0.001(3)
C152 0.038(5) 0.030(5) 0.034(5) -0.007(4) -0.005(4) -0.004(4)
C153 0.049(6) 0.030(5) 0.062(7) -0.010(5) -0.011(5) -0.006(4)
C154 0.055(7) 0.037(6) 0.082(8) -0.012(6) -0.012(6) -0.028(5)
C155 0.032(5) 0.065(7) 0.056(6) 0.007(6) -0.013(5) -0.018(5)
C156 0.030(5) 0.038(5) 0.034(5) 0.005(4) -0.007(4) -0.009(4)
C157 0.022(4) 0.024(4) 0.029(4) 0.005(3) -0.004(3) -0.004(3)
C158 0.032(5) 0.018(4) 0.038(5) 0.000(3) 0.001(4) 0.001(3)
C159 0.037(5) 0.022(4) 0.039(5) 0.001(4) 0.001(4) 0.000(4)
C160 0.115(11) 0.030(6) 0.069(8) 0.018(5) -0.053(8) -0.020(6)
C161 0.118(11) 0.030(6) 0.059(7) 0.010(5) -0.049(7) -0.022(6)
C162 0.043(5) 0.025(5) 0.036(5) 0.007(4) -0.012(4) -0.011(4)
C163 0.072(8) 0.030(5) 0.051(6) 0.009(5) -0.027(6) -0.010(5)
C164 0.076(8) 0.024(5) 0.054(6) 0.008(5) -0.025(6) -0.011(5)
C165 0.039(5) 0.020(4) 0.046(5) 0.004(4) -0.009(4) -0.002(4)
C166 0.030(4) 0.020(4) 0.028(4) 0.002(3) 0.001(3) -0.004(3)
C167 0.033(5) 0.023(4) 0.037(5) -0.001(4) 0.005(4) 0.005(3)
C168 0.045(5) 0.015(4) 0.028(4) -0.001(3) 0.004(4) -0.005(3)
C169 0.032(5) 0.027(5) 0.047(5) -0.005(4) 0.009(4) -0.008(4)
C170 0.028(5) 0.031(5) 0.063(6) -0.008(5) -0.005(4) 0.001(4)
C171 0.036(5) 0.017(4) 0.050(5) -0.007(4) -0.011(4) 0.001(4)
C172 0.030(4) 0.023(4) 0.036(5) 0.002(4) 0.004(4) -0.005(3)
C173 0.039(5) 0.045(6) 0.037(5) 0.003(4) 0.000(4) 0.001(4)
C174 0.038(6) 0.066(8) 0.055(7) -0.003(6) -0.002(5) -0.012(5)
C175 0.029(5) 0.057(7) 0.089(9) -0.003(6) 0.003(6) -0.006(5)
C176 0.034(6) 0.076(9) 0.083(9) -0.007(7) 0.027(6) -0.008(6)
C177 0.049(6) 0.057(7) 0.033(5) 0.002(5) 0.006(4) -0.001(5)
C178 0.023(4) 0.034(5) 0.021(4) -0.002(3) 0.005(3) -0.001(3)
C179 0.034(5) 0.028(5) 0.035(5) 0.004(4) 0.003(4) -0.006(4)
C180 0.039(5) 0.022(4) 0.028(4) -0.007(3) 0.003(4) -0.009(4)
C181 0.040(5) 0.029(5) 0.038(5) -0.005(4) 0.007(4) -0.003(4)
C182 0.031(5) 0.031(5) 0.043(5) -0.008(4) 0.005(4) -0.006(4)
C183 0.035(5) 0.020(4) 0.029(4) -0.001(3) 0.001(4) -0.008(3)
C184 0.039(5) 0.026(5) 0.033(5) 0.002(4) -0.005(4) 0.002(4)
C185 0.034(5) 0.033(5) 0.030(4) 0.001(4) -0.002(4) -0.004(4)
C186 0.039(5) 0.028(5) 0.031(4) -0.004(4) 0.001(4) -0.007(4)
C187 0.041(5) 0.026(5) 0.040(5) -0.007(4) 0.010(4) 0.001(4)
C188 0.054(6) 0.040(6) 0.039(5) -0.009(4) 0.007(5) -0.012(5)
C189 0.068(7) 0.031(5) 0.056(6) -0.021(5) 0.021(6) -0.021(5)
C190 0.057(7) 0.027(5) 0.061(7) -0.011(5) 0.029(6) -0.007(5)
C191 0.034(5) 0.024(5) 0.060(6) 0.003(4) 0.014(4) -0.004(4)
C192 0.043(5) 0.020(4) 0.035(5) -0.001(4) 0.012(4) -0.004(4)
C193 0.049(6) 0.028(5) 0.066(7) -0.001(5) -0.010(5) -0.003(4)
C194 0.052(7) 0.041(6) 0.081(9) 0.003(6) -0.001(6) 0.003(5)
C195 0.054(7) 0.037(7) 0.136(14) 0.002(8) -0.036(8) 0.002(5)
C196 0.120(13) 0.037(7) 0.048(8) -0.001(5) -0.004(9) -0.028(8)
C197 0.175(19) 0.052(9) 0.041(7) 0.011(6) -0.017(11) 0.017(11)
C198 0.058(7) 0.051(7) 0.065(8) 0.000(6) 0.004(6) 0.004(6)
C199 0.020(4) 0.018(4) 0.038(5) 0.002(3) 0.003(3) 0.003(3)
C200 0.026(4) 0.024(5) 0.042(5) 0.003(4) 0.003(4) 0.000(3)
C201 0.032(5) 0.020(4) 0.044(5) 0.000(4) 0.010(4) 0.006(3)
C202 0.030(5) 0.020(4) 0.048(5) 0.000(4) 0.005(4) -0.005(3)
C203 0.028(4) 0.035(5) 0.037(5) 0.003(4) 0.006(4) 0.002(4)
C204 0.032(4) 0.025(4) 0.028(4) 0.002(3) 0.006(4) -0.002(3)
C205 0.039(5) 0.022(4) 0.042(5) 0.006(4) -0.007(4) -0.010(4)
C206 0.035(5) 0.028(5) 0.035(5) 0.004(4) -0.006(4) 0.002(4)
C207 0.034(5) 0.025(4) 0.033(4) 0.007(4) -0.005(4) 0.001(4)
C208 0.039(5) 0.028(5) 0.033(5) 0.004(4) -0.002(4) -0.002(4)
C209 0.041(5) 0.027(5) 0.036(5) 0.001(4) -0.004(4) -0.008(4)
C210 0.049(6) 0.032(5) 0.050(6) 0.011(4) 0.008(5) -0.002(4)
C211 0.066(7) 0.037(6) 0.048(6) 0.011(5) -0.007(5) -0.020(5)
C212 0.059(7) 0.024(5) 0.070(7) 0.012(5) 0.001(6) 0.004(5)
C213 0.053(6) 0.030(5) 0.049(6) 0.004(4) 0.001(5) 0.005(4)
C214 0.036(5) 0.028(5) 0.045(5) 0.003(4) 0.004(4) 0.004(4)
C215 0.043(5) 0.044(6) 0.031(5) 0.008(4) -0.002(4) 0.008(4)
C216 0.054(6) 0.032(5) 0.041(5) 0.000(4) -0.001(5) 0.005(4)
C217 0.045(6) 0.065(8) 0.066(8) -0.004(6) 0.008(6) 0.002(6)
C218 0.044(7) 0.071(9) 0.137(14) -0.032(9) 0.020(8) -0.010(6)
C219 0.042(6) 0.051(7) 0.089(9) -0.022(6) 0.006(6) -0.013(5)
C220 0.016(4) 0.031(5) 0.024(4) 0.000(3) -0.002(3) 0.000(3)
C221 0.027(4) 0.030(5) 0.025(4) 0.000(3) 0.000(3) 0.002(3)
C222 0.027(4) 0.032(5) 0.025(4) -0.001(3) -0.009(3) -0.001(3)
C223 0.052(6) 0.022(4) 0.036(5) -0.005(4) 0.012(4) 0.002(4)
C224 0.045(5) 0.027(5) 0.048(6) 0.002(4) 0.015(4) -0.009(4)
C226 0.036(5) 0.026(5) 0.048(5) -0.008(4) 0.008(4) -0.002(4)
C227 0.039(5) 0.023(5) 0.059(6) 0.002(4) 0.006(5) -0.003(4)
C228 0.032(4) 0.023(4) 0.031(4) 0.006(3) -0.003(4) -0.003(3)
C229 0.031(4) 0.024(4) 0.025(4) 0.000(3) 0.003(3) 0.001(3)
C230 0.030(5) 0.040(5) 0.037(5) 0.007(4) -0.003(4) -0.008(4)
C231 0.046(6) 0.034(5) 0.033(5) 0.005(4) -0.013(4) -0.013(4)
C232 0.051(6) 0.022(4) 0.032(5) 0.002(4) -0.003(4) -0.005(4)
C233 0.038(5) 0.029(5) 0.030(4) 0.009(4) 0.004(4) 0.007(4)
C234 0.031(4) 0.023(4) 0.025(4) 0.002(3) -0.004(3) 0.000(3)
C235 0.026(4) 0.026(4) 0.029(4) 0.005(3) -0.003(3) 0.005(3)
C236 0.042(5) 0.038(5) 0.029(4) 0.011(4) 0.000(4) 0.000(4)
C237 0.040(6) 0.070(8) 0.045(6) 0.014(5) 0.015(5) 0.007(5)
C238 0.030(6) 0.116(11) 0.066(8) 0.024(8) 0.010(6) 0.015(6)
C239 0.025(5) 0.145(13) 0.042(6) 0.024(7) -0.007(5) 0.009(6)
C240 0.039(6) 0.064(7) 0.037(5) 0.014(5) 0.003(4) 0.005(5)
C241 0.026(4) 0.025(4) 0.031(4) 0.003(3) -0.003(3) -0.002(3)
Cl15 0.183(5) 0.078(3) 0.117(4) 0.010(3) -0.025(4) -0.048(3)
Cl18 0.137(4) 0.116(4) 0.099(3) -0.009(3) -0.001(3) 0.001(3)
Cl16 0.255(8) 0.123(4) 0.084(3) -0.006(3) 0.017(4) 0.075(5)
Cl17 0.084(3) 0.208(7) 0.202(7) 0.013(6) -0.009(4) 0.008(4)
C05 0.110(12) 0.091(11) 0.060(8) 0.018(8) -0.003(8) -0.006(9)
C06 0.104(13) 0.102(13) 0.114(14) 0.035(11) -0.028(11) 0.009(11)
Cl1 0.0250(9) 0.0265(10) 0.0240(9) 0.0030(8) -0.0030(7) -0.0010(7)
Cl19 0.148(5) 0.168(5) 0.127(4) 0.043(4) 0.053(4) 0.094(4)
Cl20 0.152(5) 0.108(4) 0.318(10) 0.064(5) 0.102(6) 0.035(4)
C07 0.056(8) 0.088(11) 0.124(14) -0.009(10) -0.030(9) 0.020(8)
Cl22 0.166(5) 0.097(4) 0.172(6) 0.023(4) 0.078(4) 0.018(3)
Cl21 0.68(2) 0.158(7) 0.270(11) 0.069(7) 0.321(14) 0.200(11)
C08 0.21(3) 0.134(19) 0.32(4) -0.01(2) 0.23(3) 0.000(18)
Cl26 0.087(4) 0.370(12) 0.185(6) 0.106(7) -0.002(4) -0.077(6)
Cl25 0.191(7) 0.239(8) 0.144(5) -0.092(5) 0.004(5) -0.024(6)
C010 0.097(15) 0.083(14) 0.391(17) 0.001(10) -0.03(2) -0.008(12)
Cl24 0.075(5) 0.105(6) 0.070(5) -0.001(4) -0.004(4) 0.030(4)
Cl23 0.111(12) 0.117(11) 0.41(3) -0.021(17) -0.082(17) 0.035(9)
C09 0.08(2) 0.14(3) 0.24(3) -0.04(3) 0.03(2) 0.05(2)
Cl4' 0.133(9) 0.105(8) 0.099(7) -0.001(5) -0.016(6) 0.021(6)
Cl3' 0.110(8) 0.158(10) 0.076(5) 0.036(5) 0.056(5) 0.055(7)
C09' 0.11(2) 0.038(13) 0.036(10) -0.016(8) 0.050(12) -0.002(11)

loop_
_atom_type_symbol
_atom_type_description
_atom_type_scat_dispersion_real
_atom_type_scat_dispersion_imag
_atom_type_scat_source
C C 0.0033 0.0016 'International Tables Vol C Tables 4.2.6.8 and 6.1.1.4'
N N 0.0061 0.0033 'International Tables Vol C Tables 4.2.6.8 and 6.1.1.4'
O O 0.0106 0.0060 'International Tables Vol C Tables 4.2.6.8 and 6.1.1.4'
P P 0.1023 0.0942 'International Tables Vol C Tables 4.2.6.8 and 6.1.1.4'
Cl Cl 0.1484 0.1585 'International Tables Vol C Tables 4.2.6.8 and 6.1.1.4'
Au Au -2.0133 8.8022 'International Tables Vol C Tables 4.2.6.8 and 6.1.1.4'
H H 0.0000 0.0000 'International Tables Vol C Tables 4.2.6.8 and 6.1.1.4'
Pt Pt -1.7033 8.3905 'International Tables Vol C Tables 4.2.6.8 and 6.1.1.4'

loop_
_geom_angle_atom_site_label_1
_geom_angle_atom_site_label_2
_geom_angle_atom_site_label_3
_geom_angle
P5 Au1 P1 172.66(7)
P5 Au1 Au2 91.98(5)
P1 Au1 Au2 92.29(5)
P4 Au2 P8 179.34(7)
P4 Au2 Pt1 90.08(5)
P8 Au2 Pt1 89.42(5)
P4 Au2 Au1 89.77(5)
P8 Au2 Au1 90.12(5)
Pt1 Au2 Au1 120.632(12)
P4 Au2 Au3 89.73(5)
P8 Au2 Au3 90.90(5)
Pt1 Au2 Au3 121.045(12)
Au1 Au2 Au3 118.321(12)
P2 Au3 P6 172.65(7)
P2 Au3 Au2 92.58(5)
P6 Au3 Au2 91.05(5)
P13 Au4 P9 170.25(8)
P13 Au4 Au6 92.69(5)
P9 Au4 Au6 91.66(5)
P10 Au5 P14 170.27(7)
P10 Au5 Au6 92.56(5)
P14 Au5 Au6 90.29(5)
P16 Au6 P12 179.22(7)
P16 Au6 Pt2 89.24(5)
P12 Au6 Pt2 91.00(5)
P16 Au6 Au4 88.92(5)
P12 Au6 Au4 90.33(5)
Pt2 Au6 Au4 123.726(13)
P16 Au6 Au5 91.40(5)
P12 Au6 Au5 89.11(5)
Pt2 Au6 Au5 122.335(13)
Au4 Au6 Au5 113.936(13)
C178 Pt1 C157 175.8(3)
C178 Pt1 P7 93.5(2)
C157 Pt1 P7 83.8(2)
C178 Pt1 P3 86.8(2)
C157 Pt1 P3 96.1(2)
P7 Pt1 P3 174.94(7)
C178 Pt1 Au2 89.0(2)
C157 Pt1 Au2 88.0(2)
P7 Pt1 Au2 92.91(5)
P3 Pt1 Au2 92.15(5)
C220 Pt2 C199 177.9(3)
C220 Pt2 P15 94.9(2)
C199 Pt2 P15 85.2(2)
C220 Pt2 P11 85.1(2)
C199 Pt2 P11 95.0(2)
P15 Pt2 P11 174.47(7)
C220 Pt2 Au6 86.3(2)
C199 Pt2 Au6 91.6(2)
P15 Pt2 Au6 93.56(5)
P11 Pt2 Au6 91.97(5)
C19 P1 C13 106.1(4)
C19 P1 C1 102.9(3)
C13 P1 C1 107.7(4)
C19 P1 Au1 114.3(3)
C13 P1 Au1 113.5(3)
C1 P1 Au1 111.7(2)
C31 P2 C25 104.0(4)
C31 P2 C3 103.8(4)
C25 P2 C3 104.5(4)
C31 P2 Au3 114.4(3)
C25 P2 Au3 117.1(3)
C3 P2 Au3 111.7(3)
C43 P3 C37 103.5(4)
C43 P3 C2 102.9(4)
C37 P3 C2 105.8(4)
C43 P3 Pt1 113.9(3)
C37 P3 Pt1 118.8(3)
C2 P3 Pt1 110.3(2)
C2 P4 C1 105.5(4)
C2 P4 C3 107.1(4)
C1 P4 C3 108.3(4)
C2 P4 Au2 110.8(3)
C1 P4 Au2 113.2(3)
C3 P4 Au2 111.5(3)
C55 P5 C49 107.0(4)
C55 P5 C4 106.3(3)
C49 P5 C4 102.4(4)
C55 P5 Au1 113.7(3)
C49 P5 Au1 113.5(3)
C4 P5 Au1 112.9(2)
C61 P6 C67 103.4(4)
C61 P6 C5 104.1(4)
C67 P6 C5 104.2(4)
C61 P6 Au3 113.7(3)
C67 P6 Au3 118.0(3)
C5 P6 Au3 112.0(2)
C79 P7 C73 101.9(4)
C79 P7 C6 107.3(4)
C73 P7 C6 101.8(4)
C79 P7 Pt1 118.5(3)
C73 P7 Pt1 114.7(3)
C6 P7 Pt1 110.9(2)
C5 P8 C6 106.7(3)
C5 P8 C4 107.8(3)
C6 P8 C4 106.2(3)
C5 P8 Au2 112.0(2)
C6 P8 Au2 112.0(3)
C4 P8 Au2 111.7(2)
C91 P9 C85 107.4(4)
C91 P9 C7 105.6(4)
C85 P9 C7 104.0(4)
C91 P9 Au4 114.5(3)
C85 P9 Au4 113.2(3)
C7 P9 Au4 111.3(3)
C103 P10 C97 106.5(4)
C103 P10 C8 105.6(4)
C97 P10 C8 101.7(4)
C103 P10 Au5 115.4(3)
C97 P10 Au5 114.5(3)
C8 P10 Au5 111.9(3)
C115 P11 C109 102.9(4)
C115 P11 C9 103.1(4)
C109 P11 C9 107.1(4)
C115 P11 Pt2 112.1(3)
C109 P11 Pt2 119.2(3)
C9 P11 Pt2 111.0(3)
C8 P12 C7 107.1(4)
C8 P12 C9 105.3(4)
C7 P12 C9 108.6(4)
C8 P12 Au6 111.9(3)
C7 P12 Au6 112.6(3)
C9 P12 Au6 110.9(3)
C127 P13 C121 108.3(4)
C127 P13 C12 105.0(4)
C121 P13 C12 102.4(4)
C127 P13 Au4 115.7(3)
C121 P13 Au4 112.9(3)
C12 P13 Au4 111.4(3)
C139 P14 C10 105.4(4)
C139 P14 C133 106.6(4)
C10 P14 C133 101.9(4)
C139 P14 Au5 113.5(3)
C10 P14 Au5 112.2(3)
C133 P14 Au5 116.1(3)
C151 P15 C145 101.0(4)
C151 P15 C11 107.5(4)
C145 P15 C11 103.5(4)
C151 P15 Pt2 118.6(3)
C145 P15 Pt2 114.3(3)
C11 P15 Pt2 110.5(2)
C11 P16 C12 105.4(4)
C11 P16 C10 107.1(4)
C12 P16 C10 108.0(4)
C11 P16 Au6 112.9(3)
C12 P16 Au6 111.4(3)
C10 P16 Au6 111.6(3)
O2 Cl3 O3 110.1(6)
O2 Cl3 O1 112.2(7)
O3 Cl3 O1 108.8(5)
O2 Cl3 O4 110.5(9)
O3 Cl3 O4 107.3(7)
O1 Cl3 O4 107.7(6)
O6 Cl4 O5 110.4(5)
O6 Cl4 O8 110.1(5)
O5 Cl4 O8 109.9(5)
O6 Cl4 O7 108.1(5)
O5 Cl4 O7 109.8(5)
O8 Cl4 O7 108.6(4)
O9 Cl5 O12 109.7(8)
O9 Cl5 O11 108.1(7)
O12 Cl5 O11 110.3(6)
O9 Cl5 O10 110.1(6)
O12 Cl5 O10 109.3(5)
O11 Cl5 O10 109.4(5)
O13 Cl8 O15 117.2(6)
O13 Cl8 O16 116.7(6)
O15 Cl8 O16 117.3(6)
O13 Cl8 O14 100.1(9)
O15 Cl8 O14 97.4(7)
O16 Cl8 O14 102.5(5)
C165 N1 C166 105.6(7)
C165 N1 C172 128.2(7)
C166 N1 C172 125.5(7)
C165 N2 C171 105.1(7)
C186 N3 C187 105.2(8)
C186 N4 C192 106.7(7)
C186 N4 C193 126.2(7)
C192 N4 C193 123.8(7)
C207 N5 C208 104.0(7)
C207 N6 C209 105.6(7)
C207 N6 C214 127.3(7)
C209 N6 C214 126.9(7)
C229 N7 C235 105.9(7)
C234 N8 C229 106.5(7)
C234 N8 C241 123.3(7)
C229 N8 C241 130.2(7)
P4 C1 P1 113.6(4)
Cl7 C01 Cl6 119.9(11)
P4 C2 P3 114.3(4)
Cl9 C02 Cl10 112.2(9)
P4 C3 P2 115.4(4)
Cl12 C03 Cl11 111.4(9)
P5 C4 P8 114.6(4)
Cl13 C04 Cl14 109.3(10)
P8 C5 P6 113.1(4)
P8 C6 P7 114.3(4)
P12 C7 P9 113.6(4)
P12 C8 P10 116.3(4)
P11 C9 P12 114.4(4)
P16 C10 P14 113.4(4)
P15 C11 P16 114.1(4)
P16 C12 P13 114.3(4)
C18 C13 C14 119.8(8)
C18 C13 P1 119.2(6)
C14 C13 P1 121.0(6)
C13 C14 C15 120.3(9)
C14 C15 C16 119.1(9)
C17 C16 C15 120.9(9)
C18 C17 C16 119.0(9)
C17 C18 C13 120.8(9)
C24 C19 C20 120.0(7)
C24 C19 P1 118.1(6)
C20 C19 P1 121.9(6)
C19 C20 C21 119.5(8)
C22 C21 C20 119.8(8)
C21 C22 C23 120.9(8)
C22 C23 C24 120.1(8)
C19 C24 C23 119.7(8)
C30 C25 C26 119.0(8)
C30 C25 P2 120.2(7)
C26 C25 P2 120.8(6)
C27 C26 C25 119.7(9)
C28 C27 C26 121.2(9)
C29 C28 C27 118.9(9)
C28 C29 C30 121.3(11)
C25 C30 C29 119.9(10)
C32 C31 C36 119.6(8)
C32 C31 P2 116.8(6)
C36 C31 P2 123.6(7)
C31 C32 C33 120.1(9)
C34 C33 C32 120.8(10)
C33 C34 C35 119.7(9)
C34 C35 C36 120.8(9)
C31 C36 C35 119.0(9)
C42 C37 C38 119.1(8)
C42 C37 P3 120.0(7)
C38 C37 P3 120.9(6)
C39 C38 C37 120.1(9)
C40 C39 C38 120.3(9)
C39 C40 C41 120.2(9)
C42 C41 C40 120.1(10)
C41 C42 C37 120.2(9)
C44 C43 C48 119.4(8)
C44 C43 P3 118.2(6)
C48 C43 P3 122.3(6)
C43 C44 C45 121.0(9)
C46 C45 C44 119.6(9)
C45 C46 C47 119.9(9)
C48 C47 C46 120.2(9)
C47 C48 C43 119.8(8)
C54 C49 C50 120.2(8)
C54 C49 P5 117.9(7)
C50 C49 P5 121.8(7)
C49 C50 C51 118.7(9)
C52 C51 C50 121.8(10)
C51 C52 C53 119.6(9)
C54 C53 C52 119.4(11)
C49 C54 C53 120.2(10)
C60 C55 C56 118.9(8)
C60 C55 P5 121.9(6)
C56 C55 P5 119.2(6)
C57 C56 C55 121.1(8)
C58 C57 C56 120.2(9)
C57 C58 C59 119.9(9)
C60 C59 C58 120.1(9)
C55 C60 C59 119.6(9)
C66 C61 C62 119.1(8)
C66 C61 P6 120.2(7)
C62 C61 P6 120.6(6)
C61 C62 C63 119.3(9)
C64 C63 C62 120.3(9)
C63 C64 C65 120.2(8)
C66 C65 C64 120.7(9)
C65 C66 C61 120.3(9)
C68 C67 C72 120.8(8)
C68 C67 P6 120.2(7)
C72 C67 P6 119.0(7)
C67 C68 C69 120.2(9)
C68 C69 C70 119.2(11)
C71 C70 C69 121.0(10)
C72 C71 C70 119.8(10)
C71 C72 C67 119.2(10)
C78 C73 C74 119.0(8)
C78 C73 P7 123.0(6)
C74 C73 P7 117.9(6)
C73 C74 C75 119.9(9)
C76 C75 C74 119.4(9)
C77 C76 C75 120.6(9)
C76 C77 C78 120.8(9)
C73 C78 C77 120.3(8)
C84 C79 C80 118.1(8)
C84 C79 P7 124.0(7)
C80 C79 P7 117.8(6)
C81 C80 C79 119.9(9)
C82 C81 C80 120.4(9)
C81 C82 C83 120.5(9)
C84 C83 C82 119.8(9)
C83 C84 C79 121.3(9)
C86 C85 C90 120.9(9)
C86 C85 P9 117.7(7)
C90 C85 P9 121.5(8)
C85 C86 C87 120.0(10)
C88 C87 C86 119.0(12)
C89 C88 C87 120.9(11)
C88 C89 C90 120.9(12)
C85 C90 C89 118.2(12)
C92 C91 C96 119.6(9)
C92 C91 P9 119.9(7)
C96 C91 P9 120.4(7)
C91 C92 C93 120.4(10)
C94 C93 C92 120.8(11)
C93 C94 C95 119.0(11)
C96 C95 C94 120.5(11)
C95 C96 C91 119.6(10)
C98 C97 C102 119.7(8)
C98 C97 P10 118.4(6)
C102 C97 P10 122.0(7)
C97 C98 C99 119.4(9)
C100 C99 C98 120.4(10)
C99 C100 C101 120.2(9)
C100 C101 C102 120.3(10)
C101 C102 C97 119.9(9)
C108 C103 C104 119.3(8)
C108 C103 P10 121.4(7)
C104 C103 P10 119.2(6)
C103 C104 C105 119.7(8)
C106 C105 C104 119.9(9)
C107 C106 C105 120.2(9)
C106 C107 C108 120.3(9)
C107 C108 C103 120.5(9)
C114 C109 C110 119.1(8)
C114 C109 P11 122.5(6)
C110 C109 P11 118.4(6)
C111 C110 C109 120.4(9)
C110 C111 C112 119.7(9)
C113 C112 C111 120.3(9)
C112 C113 C114 120.5(10)
C109 C114 C113 119.8(9)
C116 C115 C120 118.8(8)
C116 C115 P11 123.7(7)
C120 C115 P11 117.5(7)
C115 C116 C117 119.5(10)
C118 C117 C116 121.3(10)
C117 C118 C119 119.2(9)
C118 C119 C120 121.7(10)
C119 C120 C115 119.5(9)
C122 C121 C126 119.0(9)
C122 C121 P13 123.1(7)
C126 C121 P13 117.9(7)
C121 C122 C123 120.1(10)
C124 C123 C122 119.7(11)
C123 C124 C125 121.8(10)
C126 C125 C124 118.8(10)
C125 C126 C121 120.6(10)
C132 C127 C128 118.6(8)
C132 C127 P13 120.3(7)
C128 C127 P13 121.1(7)
C129 C128 C127 121.0(9)
C130 C129 C128 120.0(9)
C129 C130 C131 120.7(9)
C130 C131 C132 119.6(9)
C127 C132 C131 120.2(8)
C134 C133 C138 120.4(9)
C134 C133 P14 122.3(8)
C138 C133 P14 117.2(7)
C133 C134 C135 118.1(11)
C136 C135 C134 121.2(11)
C135 C136 C137 120.4(10)
C136 C137 C138 119.5(12)
C133 C138 C137 120.3(10)
C140 C139 C144 121.0(9)
C140 C139 P14 118.7(7)
C144 C139 P14 120.3(7)
C139 C140 C141 118.6(9)
C142 C141 C140 119.8(10)
C143 C142 C141 120.9(10)
C144 C143 C142 119.6(10)
C143 C144 C139 120.2(10)
C146 C145 C150 119.0(8)
C146 C145 P15 118.3(6)
C150 C145 P15 122.7(6)
C147 C146 C145 121.2(9)
C148 C147 C146 119.5(9)
C149 C148 C147 119.8(9)
C148 C149 C150 121.9(9)
C149 C150 C145 118.6(9)
C152 C151 C156 118.9(8)
C152 C151 P15 118.9(7)
C156 C151 P15 122.1(7)
C151 C152 C153 121.1(9)
C154 C153 C152 119.7(10)
C153 C154 C155 120.2(9)
C154 C155 C156 120.1(10)
C151 C156 C155 120.0(9)
C158 C157 Pt1 174.1(7)
C157 C158 C159 173.1(10)
C160 C159 C164 119.0(9)
C160 C159 C158 121.4(8)
C164 C159 C158 119.6(8)
C159 C160 C161 120.3(10)
C162 C161 C160 121.3(10)
C161 C162 C163 118.2(9)
C161 C162 C165 118.0(8)
C163 C162 C165 123.8(8)
C162 C163 C164 120.6(9)
C159 C164 C163 120.2(9)
N2 C165 N1 113.8(7)
N2 C165 C162 121.3(8)
N1 C165 C162 124.9(8)
C171 C166 N1 106.1(7)
C171 C166 C167 122.5(8)
N1 C166 C167 131.4(8)
C166 C167 C168 115.0(8)
C169 C168 C167 122.0(8)
C170 C169 C168 121.5(8)
C171 C170 C169 117.4(8)
C170 C171 C166 121.7(8)
C170 C171 N2 128.9(8)
C166 C171 N2 109.4(7)
C173 C172 C177 119.3(9)
C173 C172 N1 120.8(8)
C177 C172 N1 119.9(8)
C172 C173 C174 119.8(9)
C175 C174 C173 120.4(11)
C174 C175 C176 119.7(10)
C175 C176 C177 121.0(10)
C176 C177 C172 119.7(10)
C179 C178 Pt1 178.8(8)
C178 C179 C180 171.7(9)
C181 C180 C185 118.3(8)
C181 C180 C179 121.5(8)
C185 C180 C179 120.1(8)
C180 C181 C182 121.1(9)
C181 C182 C183 120.2(8)
C184 C183 C182 118.5(8)
C184 C183 C186 123.2(8)
C182 C183 C186 118.3(8)
C183 C184 C185 121.9(8)
C184 C185 C180 120.0(8)
N3 C186 N4 112.5(7)
N3 C186 C183 124.2(8)
N4 C186 C183 123.3(8)
N3 C187 C192 109.9(8)
N3 C187 C188 129.6(9)
C192 C187 C188 120.5(8)
C189 C188 C187 116.4(10)
C188 C189 C190 122.3(9)
C191 C190 C189 122.1(9)
C190 C191 C192 115.4(9)
N4 C192 C187 105.6(7)
N4 C192 C191 131.0(9)
C187 C192 C191 123.3(8)
C194 C193 C198 121.3(11)
C194 C193 N4 118.4(11)
C198 C193 N4 120.3(10)
C193 C194 C195 116.0(13)
C196 C195 C194 115.3(13)
C197 C196 C195 126.9(17)
C196 C197 C198 123.6(18)
C197 C198 C193 116.6(13)
C200 C199 Pt2 174.5(8)
C199 C200 C201 173.3(10)
C206 C201 C202 117.8(8)
C206 C201 C200 121.8(8)
C202 C201 C200 120.1(8)
C203 C202 C201 120.8(8)
C202 C203 C204 121.6(8)
C205 C204 C203 118.0(8)
C205 C204 C207 121.3(8)
C203 C204 C207 120.7(8)
C206 C205 C204 120.6(8)
C205 C206 C201 121.2(8)
N5 C207 N6 113.9(7)
N5 C207 C204 122.6(8)
N6 C207 C204 123.5(8)
C209 C208 C213 120.7(9)
C209 C208 N5 110.1(8)
C213 C208 N5 129.3(9)
N6 C209 C208 106.4(8)
N6 C209 C210 132.0(9)
C208 C209 C210 121.5(9)
C211 C210 C209 116.7(10)
C210 C211 C212 122.9(10)
C211 C212 C213 120.9(9)
C212 C213 C208 117.2(10)
C219 C214 C215 121.2(9)
C219 C214 N6 119.5(9)
C215 C214 N6 119.3(8)
C214 C215 C216 119.9(9)
C215 C216 C217 119.0(10)
C218 C217 C216 119.9(11)
C217 C218 C219 120.7(12)
C214 C219 C218 119.3(11)
C221 C220 Pt2 173.5(7)
C220 C221 C222 170.8(8)
C227 C222 C223 118.8(8)
C227 C222 C221 119.8(8)
C223 C222 C221 121.1(8)
C224 C223 C222 119.6(8)
C223 C224 C228 122.1(8)
C227 C226 C228 119.9(9)
C226 C227 C222 121.1(9)
C224 C228 C226 118.5(8)
C224 C228 C229 119.5(8)
C226 C228 C229 121.6(8)
N7 C229 N8 111.4(7)
N7 C229 C228 122.5(8)
N8 C229 C228 126.0(7)
C231 C230 C235 118.1(9)
C232 C231 C230 122.1(8)
C231 C232 C233 121.3(9)
C234 C233 C232 116.2(8)
N8 C234 C235 105.7(7)
N8 C234 C233 131.3(8)
C235 C234 C233 122.9(8)
N7 C235 C234 110.5(7)
N7 C235 C230 130.3(8)
C234 C235 C230 119.3(8)
C237 C236 C241 119.5(9)
C238 C237 C236 120.7(10)
C237 C238 C239 119.6(10)
C240 C239 C238 120.5(10)
C239 C240 C241 119.1(9)
C236 C241 C240 120.5(8)
C236 C241 N8 119.8(7)
C240 C241 N8 119.6(8)
Cl15 C05 Cl16 112.9(8)
Cl18 C06 Cl17 109.2(10)
Cl20 C07 Cl19 113.8(8)
Cl22 C08 Cl21 111.0(11)
Cl25 C010 Cl26 111.1(10)
Cl23 C09 Cl24 107.9(14)
Cl3' C09' Cl4' 112.8(12)

loop_
_geom_bond_atom_site_label_1
_geom_bond_atom_site_label_2
_geom_bond_distance
Au1 P5 2.3156(19)
Au1 P1 2.3173(19)
Au1 Au2 2.9635(4)
Au2 P4 2.2853(18)
Au2 P8 2.2854(18)
Au2 Pt1 2.9633(4)
Au2 Au3 2.9653(4)
Au3 P2 2.3217(19)
Au3 P6 2.3291(19)
Au4 P13 2.306(2)
Au4 P9 2.311(2)
Au4 Au6 2.9792(4)
Au5 P10 2.313(2)
Au5 P14 2.325(2)
Au5 Au6 2.9877(4)
Au6 P16 2.2875(19)
Au6 P12 2.2891(19)
Au6 Pt2 2.9384(4)
Pt1 C178 1.994(8)
Pt1 C157 2.001(8)
Pt1 P7 2.3059(19)
Pt1 P3 2.3094(19)
Pt2 C220 2.006(8)
Pt2 C199 2.011(8)
Pt2 P15 2.305(2)
Pt2 P11 2.316(2)
P1 C19 1.807(8)
P1 C13 1.819(8)
P1 C1 1.831(8)
P2 C31 1.814(8)
P2 C25 1.826(8)
P2 C3 1.830(8)
P3 C43 1.828(8)
P3 C37 1.830(8)
P3 C2 1.839(8)
P4 C2 1.809(7)
P4 C1 1.818(8)
P4 C3 1.826(8)
P5 C55 1.809(8)
P5 C49 1.815(8)
P5 C4 1.824(7)
P6 C61 1.816(8)
P6 C67 1.827(8)
P6 C5 1.839(7)
P7 C79 1.803(8)
P7 C73 1.815(8)
P7 C6 1.828(8)
P8 C5 1.817(7)
P8 C6 1.826(7)
P8 C4 1.832(7)
P9 C91 1.807(10)
P9 C85 1.827(9)
P9 C7 1.836(8)
P10 C103 1.812(8)
P10 C97 1.817(8)
P10 C8 1.839(8)
P11 C115 1.814(8)
P11 C109 1.815(8)
P11 C9 1.817(8)
P12 C8 1.803(8)
P12 C7 1.822(7)
P12 C9 1.827(8)
P13 C127 1.807(9)
P13 C121 1.818(9)
P13 C12 1.834(8)
P14 C139 1.822(9)
P14 C10 1.833(8)
P14 C133 1.834(9)
P15 C151 1.818(8)
P15 C145 1.820(8)
P15 C11 1.820(8)
P16 C11 1.822(7)
P16 C12 1.823(7)
P16 C10 1.824(7)
Cl3 O2 1.391(9)
Cl3 O3 1.409(7)
Cl3 O1 1.444(8)
Cl3 O4 1.448(11)
Cl4 O6 1.428(8)
Cl4 O5 1.430(8)
Cl4 O8 1.437(7)
Cl4 O7 1.448(7)
Cl5 O9 1.399(10)
Cl5 O12 1.411(8)
Cl5 O11 1.428(7)
Cl5 O10 1.447(8)
Cl6 C01 1.693(17)
Cl7 C01 1.650(17)
Cl8 O13 1.349(9)
Cl8 O15 1.398(9)
Cl8 O16 1.404(7)
Cl8 O14 1.533(11)
Cl9 C02 1.692(14)
Cl10 C02 1.750(14)
Cl11 C03 1.772(17)
Cl12 C03 1.741(15)
Cl13 C04 1.765(17)
Cl14 C04 1.795(18)
N1 C165 1.370(10)
N1 C166 1.390(10)
N1 C172 1.443(10)
N2 C165 1.302(11)
N2 C171 1.397(11)
N3 C186 1.331(11)
N3 C187 1.395(11)
N4 C186 1.377(11)
N4 C192 1.392(10)
N4 C193 1.458(12)
N5 C207 1.324(11)
N5 C208 1.397(11)
N6 C207 1.368(11)
N6 C209 1.383(11)
N6 C214 1.444(11)
N7 C229 1.328(11)
N7 C235 1.376(11)
N8 C234 1.386(10)
N8 C229 1.391(10)
N8 C241 1.425(10)
C13 C18 1.378(11)
C13 C14 1.380(12)
C14 C15 1.381(12)
C15 C16 1.387(15)
C16 C17 1.381(15)
C17 C18 1.376(12)
C19 C24 1.391(11)
C19 C20 1.399(11)
C20 C21 1.406(11)
C21 C22 1.369(13)
C22 C23 1.385(13)
C23 C24 1.392(11)
C25 C30 1.380(13)
C25 C26 1.393(12)
C26 C27 1.378(12)
C27 C28 1.374(15)
C28 C29 1.361(16)
C29 C30 1.385(14)
C31 C32 1.379(12)
C31 C36 1.383(12)
C32 C33 1.380(13)
C33 C34 1.360(15)
C34 C35 1.365(15)
C35 C36 1.400(13)
C37 C42 1.386(12)
C37 C38 1.398(11)
C38 C39 1.387(12)
C39 C40 1.358(14)
C40 C41 1.392(15)
C41 C42 1.377(13)
C43 C44 1.370(11)
C43 C48 1.391(12)
C44 C45 1.392(13)
C45 C46 1.374(14)
C46 C47 1.389(13)
C47 C48 1.386(12)
C49 C54 1.382(12)
C49 C50 1.393(12)
C50 C51 1.393(12)
C51 C52 1.346(16)
C52 C53 1.412(17)
C53 C54 1.385(13)
C55 C60 1.382(11)
C55 C56 1.389(11)
C56 C57 1.370(12)
C57 C58 1.357(14)
C58 C59 1.392(15)
C59 C60 1.389(13)
C61 C66 1.391(12)
C61 C62 1.395(12)
C62 C63 1.400(12)
C63 C64 1.359(14)
C64 C65 1.379(15)
C65 C66 1.362(13)
C67 C68 1.366(12)
C67 C72 1.399(12)
C68 C69 1.384(13)
C69 C70 1.384(17)
C70 C71 1.380(17)
C71 C72 1.379(13)
C73 C78 1.373(11)
C73 C74 1.406(12)
C74 C75 1.406(12)
C75 C76 1.373(14)
C76 C77 1.362(14)
C77 C78 1.391(12)
C79 C84 1.396(12)
C79 C80 1.421(12)
C80 C81 1.392(12)
C81 C82 1.375(15)
C82 C83 1.389(15)
C83 C84 1.383(13)
C85 C86 1.381(14)
C85 C90 1.394(13)
C86 C87 1.401(14)
C87 C88 1.378(17)
C88 C89 1.372(18)
C89 C90 1.395(15)
C91 C92 1.372(12)
C91 C96 1.399(13)
C92 C93 1.388(15)
C93 C94 1.360(17)
C94 C95 1.410(16)
C95 C96 1.370(15)
C97 C98 1.390(12)
C97 C102 1.394(12)
C98 C99 1.394(13)
C99 C100 1.369(15)
C100 C101 1.378(15)
C101 C102 1.380(13)
C103 C108 1.392(11)
C103 C104 1.394(11)
C104 C105 1.403(12)
C105 C106 1.392(14)
C106 C107 1.372(15)
C107 C108 1.391(14)
C109 C114 1.376(11)
C109 C110 1.393(11)
C110 C111 1.380(13)
C111 C112 1.385(15)
C112 C113 1.352(15)
C113 C114 1.399(13)
C115 C116 1.377(12)
C115 C120 1.408(12)
C116 C117 1.424(14)
C117 C118 1.339(16)
C118 C119 1.377(15)
C119 C120 1.382(13)
C121 C122 1.391(13)
C121 C126 1.407(12)
C122 C123 1.391(13)
C123 C124 1.362(16)
C124 C125 1.389(17)
C125 C126 1.378(14)
C127 C132 1.375(11)
C127 C128 1.392(12)
C128 C129 1.379(13)
C129 C130 1.347(14)
C130 C131 1.384(14)
C131 C132 1.393(13)
C133 C134 1.369(13)
C133 C138 1.384(14)
C134 C135 1.412(14)
C135 C136 1.359(17)
C136 C137 1.362(16)
C137 C138 1.392(14)
C139 C140 1.376(12)
C139 C144 1.391(12)
C140 C141 1.399(13)
C141 C142 1.385(15)
C142 C143 1.375(16)
C143 C144 1.366(14)
C145 C146 1.386(12)
C145 C150 1.401(11)
C146 C147 1.386(12)
C147 C148 1.379(14)
C148 C149 1.364(14)
C149 C150 1.393(12)
C151 C152 1.382(12)
C151 C156 1.386(12)
C152 C153 1.383(12)
C153 C154 1.367(16)
C154 C155 1.383(16)
C155 C156 1.388(13)
C157 C158 1.188(11)
C158 C159 1.453(11)
C159 C160 1.357(13)
C159 C164 1.379(13)
C160 C161 1.389(14)
C161 C162 1.364(13)
C162 C163 1.375(13)
C162 C165 1.477(11)
C163 C164 1.389(13)
C166 C171 1.389(12)
C166 C167 1.395(11)
C167 C168 1.412(11)
C168 C169 1.392(12)
C169 C170 1.381(13)
C170 C171 1.375(12)
C172 C173 1.374(12)
C172 C177 1.382(13)
C173 C174 1.380(13)
C174 C175 1.356(16)
C175 C176 1.361(17)
C176 C177 1.363(14)
C178 C179 1.216(11)
C179 C180 1.429(11)
C180 C181 1.387(12)
C180 C185 1.392(12)
C181 C182 1.388(12)
C182 C183 1.397(12)
C183 C184 1.361(12)
C183 C186 1.466(11)
C184 C185 1.390(12)
C187 C192 1.400(13)
C187 C188 1.402(13)
C188 C189 1.395(14)
C189 C190 1.405(16)
C190 C191 1.382(13)
C191 C192 1.406(12)
C193 C194 1.386(15)
C193 C198 1.391(16)
C194 C195 1.443(17)
C195 C196 1.40(2)
C196 C197 1.14(2)
C197 C198 1.378(19)
C199 C200 1.203(11)
C200 C201 1.423(11)
C201 C206 1.402(12)
C201 C202 1.405(12)
C202 C203 1.364(12)
C203 C204 1.402(12)
C204 C205 1.396(12)
C204 C207 1.476(11)
C205 C206 1.381(12)
C208 C209 1.386(13)
C208 C213 1.392(13)
C209 C210 1.394(12)
C210 C211 1.361(14)
C211 C212 1.371(15)
C212 C213 1.391(14)
C214 C219 1.366(14)
C214 C215 1.373(13)
C215 C216 1.389(13)
C216 C217 1.394(15)
C217 C218 1.377(17)
C218 C219 1.379(16)
C220 C221 1.194(11)
C221 C222 1.460(12)
C222 C227 1.391(13)
C222 C223 1.401(12)
C223 C224 1.374(12)
C224 C228 1.388(12)
C226 C227 1.390(12)
C226 C228 1.394(12)
C228 C229 1.462(11)
C230 C231 1.378(13)
C230 C235 1.395(12)
C231 C232 1.368(13)
C232 C233 1.396(12)
C233 C234 1.391(12)
C234 C235 1.389(11)
C236 C237 1.369(13)
C236 C241 1.380(12)
C237 C238 1.364(15)
C238 C239 1.391(16)
C239 C240 1.364(14)
C240 C241 1.388(12)
Cl15 C05 1.713(15)
Cl18 C06 1.708(18)
Cl16 C05 1.758(14)
Cl17 C06 1.739(18)
Cl19 C07 1.722(15)
Cl20 C07 1.687(17)
Cl22 C08 1.72(2)
Cl21 C08 1.76(2)
Cl26 C010 1.723(16)
Cl25 C010 1.672(16)
Cl24 C09 1.747(18)
Cl23 C09 1.740(19)
Cl4' C09' 1.763(18)
Cl3' C09' 1.728(15)

loop_
_geom_torsion_atom_site_label_1
_geom_torsion_atom_site_label_2
_geom_torsion_atom_site_label_3
_geom_torsion_atom_site_label_4
_geom_torsion
C2 P4 C1 P1 70.5(5)
C3 P4 C1 P1 -175.1(4)
Au2 P4 C1 P1 -50.9(5)
C19 P1 C1 P4 167.5(4)
C13 P1 C1 P4 -80.7(5)
Au1 P1 C1 P4 44.5(5)
C1 P4 C2 P3 -177.6(4)
C3 P4 C2 P3 67.1(5)
Au2 P4 C2 P3 -54.7(5)
C43 P3 C2 P4 169.3(4)
C37 P3 C2 P4 -82.4(5)
Pt1 P3 C2 P4 47.3(5)
C2 P4 C3 P2 -173.3(4)
C1 P4 C3 P2 73.3(5)
Au2 P4 C3 P2 -51.9(5)
C31 P2 C3 P4 163.6(4)
C25 P2 C3 P4 -87.7(5)
Au3 P2 C3 P4 39.8(5)
C55 P5 C4 P8 -85.6(5)
C49 P5 C4 P8 162.3(4)
Au1 P5 C4 P8 39.8(5)
C5 P8 C4 P5 72.7(5)
C6 P8 C4 P5 -173.3(4)
Au2 P8 C4 P5 -50.8(4)
C6 P8 C5 P6 70.8(5)
C4 P8 C5 P6 -175.5(4)
Au2 P8 C5 P6 -52.1(4)
C61 P6 C5 P8 170.0(4)
C67 P6 C5 P8 -82.0(5)
Au3 P6 C5 P8 46.7(4)
C5 P8 C6 P7 -175.6(4)
C4 P8 C6 P7 69.5(5)
Au2 P8 C6 P7 -52.8(5)
C79 P7 C6 P8 -86.5(5)
C73 P7 C6 P8 166.9(4)
Pt1 P7 C6 P8 44.4(5)
C8 P12 C7 P9 -174.3(4)
C9 P12 C7 P9 72.4(5)
Au6 P12 C7 P9 -50.8(5)
C91 P9 C7 P12 -76.9(5)
C85 P9 C7 P12 170.2(5)
Au4 P9 C7 P12 47.9(5)
C7 P12 C8 P10 72.9(5)
C9 P12 C8 P10 -171.6(4)
Au6 P12 C8 P10 -51.0(5)
C103 P10 C8 P12 -89.0(5)
C97 P10 C8 P12 159.9(4)
Au5 P10 C8 P12 37.3(5)
C115 P11 C9 P12 167.2(4)
C109 P11 C9 P12 -84.6(5)
Pt2 P11 C9 P12 47.0(5)
C8 P12 C9 P11 69.3(5)
C7 P12 C9 P11 -176.2(4)
Au6 P12 C9 P11 -52.0(5)
C11 P16 C10 P14 72.9(5)
C12 P16 C10 P14 -174.0(4)
Au6 P16 C10 P14 -51.2(5)
C139 P14 C10 P16 -75.3(5)
C133 P14 C10 P16 173.6(5)
Au5 P14 C10 P16 48.7(5)
C151 P15 C11 P16 -86.1(5)
C145 P15 C11 P16 167.5(4)
Pt2 P15 C11 P16 44.7(5)
C12 P16 C11 P15 70.5(5)
C10 P16 C11 P15 -174.7(4)
Au6 P16 C11 P15 -51.4(5)
C11 P16 C12 P13 -177.2(4)
C10 P16 C12 P13 68.6(5)
Au6 P16 C12 P13 -54.3(5)
C127 P13 C12 P16 -83.6(5)
C121 P13 C12 P16 163.3(4)
Au4 P13 C12 P16 42.4(5)
C19 P1 C13 C18 -110.0(7)
C1 P1 C13 C18 140.4(7)
Au1 P1 C13 C18 16.3(8)
C19 P1 C13 C14 67.7(8)
C1 P1 C13 C14 -41.9(8)
Au1 P1 C13 C14 -166.0(6)
C18 C13 C14 C15 0.9(13)
P1 C13 C14 C15 -176.7(7)
C13 C14 C15 C16 0.3(15)
C14 C15 C16 C17 -0.2(15)
C15 C16 C17 C18 -1.1(15)
C16 C17 C18 C13 2.4(14)
C14 C13 C18 C17 -2.3(13)
P1 C13 C18 C17 175.4(7)
C13 P1 C19 C24 -176.5(6)
C1 P1 C19 C24 -63.5(7)
Au1 P1 C19 C24 57.7(7)
C13 P1 C19 C20 4.8(8)
C1 P1 C19 C20 117.7(7)
Au1 P1 C19 C20 -121.0(6)
C24 C19 C20 C21 0.4(12)
P1 C19 C20 C21 179.1(6)
C19 C20 C21 C22 -0.6(13)
C20 C21 C22 C23 0.5(14)
C21 C22 C23 C24 -0.3(14)
C20 C19 C24 C23 -0.2(12)
P1 C19 C24 C23 -179.0(7)
C22 C23 C24 C19 0.1(13)
C31 P2 C25 C30 33.5(10)
C3 P2 C25 C30 -75.1(9)
Au3 P2 C25 C30 160.8(8)
C31 P2 C25 C26 -147.5(7)
C3 P2 C25 C26 104.0(7)
Au3 P2 C25 C26 -20.1(8)
C30 C25 C26 C27 2.6(14)
P2 C25 C26 C27 -176.5(7)
C25 C26 C27 C28 -1.7(15)
C26 C27 C28 C29 0.1(17)
C27 C28 C29 C30 0(2)
C26 C25 C30 C29 -2.1(18)
P2 C25 C30 C29 177.0(10)
C28 C29 C30 C25 1(2)
C25 P2 C31 C32 76.6(7)
C3 P2 C31 C32 -174.4(7)
Au3 P2 C31 C32 -52.4(7)
C25 P2 C31 C36 -101.5(8)
C3 P2 C31 C36 7.6(8)
Au3 P2 C31 C36 129.5(7)
C36 C31 C32 C33 -1.7(14)
P2 C31 C32 C33 -179.8(8)
C31 C32 C33 C34 1.1(17)
C32 C33 C34 C35 -0.1(18)
C33 C34 C35 C36 -0.2(17)
C32 C31 C36 C35 1.4(13)
P2 C31 C36 C35 179.4(7)
C34 C35 C36 C31 -0.5(15)
C43 P3 C37 C42 -97.2(8)
C2 P3 C37 C42 154.9(7)
Pt1 P3 C37 C42 30.3(8)
C43 P3 C37 C38 81.7(7)
C2 P3 C37 C38 -26.2(8)
Pt1 P3 C37 C38 -150.8(6)
C42 C37 C38 C39 -1.3(13)
P3 C37 C38 C39 179.7(7)
C37 C38 C39 C40 1.1(15)
C38 C39 C40 C41 0.3(17)
C39 C40 C41 C42 -1.4(19)
C40 C41 C42 C37 1.1(18)
C38 C37 C42 C41 0.2(15)
P3 C37 C42 C41 179.2(9)
C37 P3 C43 C44 87.1(8)
C2 P3 C43 C44 -162.8(7)
Pt1 P3 C43 C44 -43.4(8)
C37 P3 C43 C48 -89.4(8)
C2 P3 C43 C48 20.6(8)
Pt1 P3 C43 C48 140.1(7)
C48 C43 C44 C45 -0.6(15)
P3 C43 C44 C45 -177.3(8)
C43 C44 C45 C46 0.5(17)
C44 C45 C46 C47 -2.2(18)
C45 C46 C47 C48 4.1(17)
C46 C47 C48 C43 -4.2(16)
C44 C43 C48 C47 2.5(14)
P3 C43 C48 C47 179.0(8)
C55 P5 C49 C54 95.7(7)
C4 P5 C49 C54 -152.6(7)
Au1 P5 C49 C54 -30.5(8)
C55 P5 C49 C50 -81.7(8)
C4 P5 C49 C50 29.9(8)
Au1 P5 C49 C50 152.0(6)
C54 C49 C50 C51 -0.4(13)
P5 C49 C50 C51 177.0(7)
C49 C50 C51 C52 0.5(15)
C50 C51 C52 C53 -0.7(16)
C51 C52 C53 C54 0.9(16)
C50 C49 C54 C53 0.6(14)
P5 C49 C54 C53 -177.0(8)
C52 C53 C54 C49 -0.8(15)
C49 P5 C55 C60 39.0(8)
C4 P5 C55 C60 -69.9(8)
Au1 P5 C55 C60 165.2(7)
C49 P5 C55 C56 -140.0(6)
C4 P5 C55 C56 111.1(6)
Au1 P5 C55 C56 -13.8(7)
C60 C55 C56 C57 -1.3(12)
P5 C55 C56 C57 177.7(6)
C55 C56 C57 C58 0.5(14)
C56 C57 C58 C59 1.0(17)
C57 C58 C59 C60 -1.5(19)
C56 C55 C60 C59 0.8(14)
P5 C55 C60 C59 -178.2(8)
C58 C59 C60 C55 0.6(18)
C67 P6 C61 C66 35.2(8)
C5 P6 C61 C66 143.8(7)
Au3 P6 C61 C66 -94.0(7)
C67 P6 C61 C62 -146.7(7)
C5 P6 C61 C62 -38.1(8)
Au3 P6 C61 C62 84.1(7)
C66 C61 C62 C63 -0.4(13)
P6 C61 C62 C63 -178.5(7)
C61 C62 C63 C64 0.6(14)
C62 C63 C64 C65 -0.3(15)
C63 C64 C65 C66 -0.1(16)
C64 C65 C66 C61 0.4(15)
C62 C61 C66 C65 -0.1(13)
P6 C61 C66 C65 178.0(8)
C61 P6 C67 C68 -130.6(7)
C5 P6 C67 C68 120.9(7)
Au3 P6 C67 C68 -4.0(8)
C61 P6 C67 C72 50.4(8)
C5 P6 C67 C72 -58.1(8)
Au3 P6 C67 C72 177.0(6)
C72 C67 C68 C69 -0.3(13)
P6 C67 C68 C69 -179.3(7)
C67 C68 C69 C70 -1.0(14)
C68 C69 C70 C71 1.7(16)
C69 C70 C71 C72 -1.1(17)
C70 C71 C72 C67 -0.2(15)
C68 C67 C72 C71 0.9(14)
P6 C67 C72 C71 179.9(7)
C79 P7 C73 C78 -89.3(8)
C6 P7 C73 C78 21.5(8)
Pt1 P7 C73 C78 141.4(7)
C79 P7 C73 C74 87.7(7)
C6 P7 C73 C74 -161.4(7)
Pt1 P7 C73 C74 -41.5(7)
C78 C73 C74 C75 -0.6(14)
P7 C73 C74 C75 -177.7(7)
C73 C74 C75 C76 1.0(15)
C74 C75 C76 C77 -1.9(16)
C75 C76 C77 C78 2.3(16)
C74 C73 C78 C77 1.0(13)
P7 C73 C78 C77 178.0(7)
C76 C77 C78 C73 -1.8(15)
C73 P7 C79 C84 87.2(8)
C6 P7 C79 C84 -19.4(8)
Pt1 P7 C79 C84 -146.0(6)
C73 P7 C79 C80 -89.5(7)
C6 P7 C79 C80 163.9(6)
Pt1 P7 C79 C80 37.4(7)
C84 C79 C80 C81 -0.7(13)
P7 C79 C80 C81 176.1(7)
C79 C80 C81 C82 0.0(15)
C80 C81 C82 C83 1.3(17)
C81 C82 C83 C84 -1.8(17)
C82 C83 C84 C79 1.1(16)
C80 C79 C84 C83 0.2(13)
P7 C79 C84 C83 -176.5(8)
C91 P9 C85 C86 179.6(8)
C7 P9 C85 C86 -68.8(8)
Au4 P9 C85 C86 52.2(8)
C91 P9 C85 C90 1.0(9)
C7 P9 C85 C90 112.7(8)
Au4 P9 C85 C90 -126.3(7)
C90 C85 C86 C87 -1.6(16)
P9 C85 C86 C87 179.9(9)
C85 C86 C87 C88 1.0(18)
C86 C87 C88 C89 0(2)
C87 C88 C89 C90 -1(2)
C86 C85 C90 C89 0.7(16)
P9 C85 C90 C89 179.3(9)
C88 C89 C90 C85 0.6(18)
C85 P9 C91 C92 -113.4(8)
C7 P9 C91 C92 136.0(7)
Au4 P9 C91 C92 13.3(8)
C85 P9 C91 C96 68.0(8)
C7 P9 C91 C96 -42.6(8)
Au4 P9 C91 C96 -165.4(7)
C96 C91 C92 C93 0.9(15)
P9 C91 C92 C93 -177.8(8)
C91 C92 C93 C94 -0.5(17)
C92 C93 C94 C95 -0.3(18)
C93 C94 C95 C96 0.7(18)
C94 C95 C96 C91 -0.3(16)
C92 C91 C96 C95 -0.5(14)
P9 C91 C96 C95 178.2(8)
C103 P10 C97 C98 98.3(7)
C8 P10 C97 C98 -151.3(7)
Au5 P10 C97 C98 -30.5(7)
C103 P10 C97 C102 -79.9(8)
C8 P10 C97 C102 30.5(8)
Au5 P10 C97 C102 151.4(6)
C102 C97 C98 C99 0.2(13)
P10 C97 C98 C99 -178.0(7)
C97 C98 C99 C100 1.3(14)
C98 C99 C100 C101 -2.0(15)
C99 C100 C101 C102 1.3(15)
C100 C101 C102 C97 0.3(14)
C98 C97 C102 C101 -1.0(13)
P10 C97 C102 C101 177.1(7)
C97 P10 C103 C108 26.8(8)
C8 P10 C103 C108 -80.8(8)
Au5 P10 C103 C108 155.0(7)
C97 P10 C103 C104 -151.7(7)
C8 P10 C103 C104 100.7(7)
Au5 P10 C103 C104 -23.4(7)
C108 C103 C104 C105 3.2(13)
P10 C103 C104 C105 -178.3(7)
C103 C104 C105 C106 -3.8(14)
C104 C105 C106 C107 1.9(16)
C105 C106 C107 C108 0.7(18)
C106 C107 C108 C103 -1.4(17)
C104 C103 C108 C107 -0.6(15)
P10 C103 C108 C107 -179.0(8)
C115 P11 C109 C114 87.9(8)
C9 P11 C109 C114 -20.4(8)
Pt2 P11 C109 C114 -147.3(6)
C115 P11 C109 C110 -89.5(7)
C9 P11 C109 C110 162.1(6)
Pt2 P11 C109 C110 35.2(8)
C114 C109 C110 C111 2.4(13)
P11 C109 C110 C111 180.0(7)
C109 C110 C111 C112 0.3(14)
C110 C111 C112 C113 -1.8(16)
C111 C112 C113 C114 0.5(17)
C110 C109 C114 C113 -3.7(13)
P11 C109 C114 C113 178.9(7)
C112 C113 C114 C109 2.3(15)
C109 P11 C115 C116 -87.9(8)
C9 P11 C115 C116 23.5(9)
Pt2 P11 C115 C116 142.9(7)
C109 P11 C115 C120 89.7(7)
C9 P11 C115 C120 -159.0(7)
Pt2 P11 C115 C120 -39.6(8)
C120 C115 C116 C117 0.9(15)
P11 C115 C116 C117 178.4(8)
C115 C116 C117 C118 -0.9(18)
C116 C117 C118 C119 -1.0(19)
C117 C118 C119 C120 2.8(18)
C118 C119 C120 C115 -2.7(16)
C116 C115 C120 C119 0.8(14)
P11 C115 C120 C119 -176.8(8)
C127 P13 C121 C122 -76.4(9)
C12 P13 C121 C122 34.2(9)
Au4 P13 C121 C122 154.2(7)
C127 P13 C121 C126 103.8(7)
C12 P13 C121 C126 -145.6(7)
Au4 P13 C121 C126 -25.6(8)
C126 C121 C122 C123 0.5(15)
P13 C121 C122 C123 -179.3(9)
C121 C122 C123 C124 0.9(18)
C122 C123 C124 C125 -1.3(19)
C123 C124 C125 C126 0.3(18)
C124 C125 C126 C121 1.2(16)
C122 C121 C126 C125 -1.6(14)
P13 C121 C126 C125 178.2(8)
C121 P13 C127 C132 -121.3(7)
C12 P13 C127 C132 129.9(7)
Au4 P13 C127 C132 6.6(8)
C121 P13 C127 C128 60.6(8)
C12 P13 C127 C128 -48.2(8)
Au4 P13 C127 C128 -171.6(6)
C132 C127 C128 C129 -1.0(14)
P13 C127 C128 C129 177.1(8)
C127 C128 C129 C130 -0.1(16)
C128 C129 C130 C131 0.7(17)
C129 C130 C131 C132 -0.3(16)
C128 C127 C132 C131 1.5(13)
P13 C127 C132 C131 -176.7(7)
C130 C131 C132 C127 -0.8(15)
C139 P14 C133 C134 7.9(9)
C10 P14 C133 C134 118.1(8)
Au5 P14 C133 C134 -119.7(7)
C139 P14 C133 C138 -173.6(8)
C10 P14 C133 C138 -63.4(8)
Au5 P14 C133 C138 58.8(8)
C138 C133 C134 C135 2.3(14)
P14 C133 C134 C135 -179.2(7)
C133 C134 C135 C136 -0.8(16)
C134 C135 C136 C137 0.4(18)
C135 C136 C137 C138 -1.6(19)
C134 C133 C138 C137 -3.5(16)
P14 C133 C138 C137 178.0(9)
C136 C137 C138 C133 3.1(19)
C10 P14 C139 C140 135.1(7)
C133 P14 C139 C140 -117.1(7)
Au5 P14 C139 C140 12.0(8)
C10 P14 C139 C144 -43.7(8)
C133 P14 C139 C144 64.0(8)
Au5 P14 C139 C144 -166.9(6)
C144 C139 C140 C141 -0.8(13)
P14 C139 C140 C141 -179.6(7)
C139 C140 C141 C142 0.1(14)
C140 C141 C142 C143 0.8(16)
C141 C142 C143 C144 -1.0(16)
C142 C143 C144 C139 0.4(15)
C140 C139 C144 C143 0.5(14)
P14 C139 C144 C143 179.3(7)
C151 P15 C145 C146 79.1(7)
C11 P15 C145 C146 -169.7(7)
Pt2 P15 C145 C146 -49.5(7)
C151 P15 C145 C150 -98.6(8)
C11 P15 C145 C150 12.6(8)
Pt2 P15 C145 C150 132.9(6)
C150 C145 C146 C147 1.7(13)
P15 C145 C146 C147 -176.1(7)
C145 C146 C147 C148 -1.2(14)
C146 C147 C148 C149 0.3(15)
C147 C148 C149 C150 0.0(16)
C148 C149 C150 C145 0.4(15)
C146 C145 C150 C149 -1.3(13)
P15 C145 C150 C149 176.4(7)
C145 P15 C151 C152 -93.4(7)
C11 P15 C151 C152 158.4(6)
Pt2 P15 C151 C152 32.3(8)
C145 P15 C151 C156 83.6(7)
C11 P15 C151 C156 -24.5(8)
Pt2 P15 C151 C156 -150.6(6)
C156 C151 C152 C153 -1.0(13)
P15 C151 C152 C153 176.1(7)
C151 C152 C153 C154 1.1(15)
C152 C153 C154 C155 -0.2(17)
C153 C154 C155 C156 -0.6(17)
C152 C151 C156 C155 0.1(13)
P15 C151 C156 C155 -176.9(7)
C154 C155 C156 C151 0.7(15)
C164 C159 C160 C161 7(2)
C158 C159 C160 C161 -175.4(12)
C159 C160 C161 C162 -2(2)
C160 C161 C162 C163 -4(2)
C160 C161 C162 C165 173.5(13)
C161 C162 C163 C164 5.2(19)
C165 C162 C163 C164 -172.0(11)
C160 C159 C164 C163 -5.5(18)
C158 C159 C164 C163 176.7(10)
C162 C163 C164 C159 -0.5(19)
C171 N2 C165 N1 0.7(12)
C171 N2 C165 C162 -179.3(9)
C166 N1 C165 N2 0.7(11)
C172 N1 C165 N2 171.3(9)
C166 N1 C165 C162 -179.3(9)
C172 N1 C165 C162 -8.7(15)
C161 C162 C165 N2 -41.0(16)
C163 C162 C165 N2 136.2(12)
C161 C162 C165 N1 139.0(12)
C163 C162 C165 N1 -43.8(16)
C165 N1 C166 C171 -1.8(9)
C172 N1 C166 C171 -172.7(8)
C165 N1 C166 C167 179.4(9)
C172 N1 C166 C167 8.5(14)
C171 C166 C167 C168 -0.2(12)
N1 C166 C167 C168 178.4(8)
C166 C167 C168 C169 -0.6(12)
C167 C168 C169 C170 1.3(14)
C168 C169 C170 C171 -1.1(14)
C169 C170 C171 C166 0.3(15)
C169 C170 C171 N2 179.3(10)
N1 C166 C171 C170 -178.6(9)
C167 C166 C171 C170 0.4(14)
N1 C166 C171 N2 2.3(10)
C167 C166 C171 N2 -178.8(8)
C165 N2 C171 C170 179.1(11)
C165 N2 C171 C166 -1.8(11)
C165 N1 C172 C173 100.0(11)
C166 N1 C172 C173 -91.1(11)
C165 N1 C172 C177 -79.9(12)
C166 N1 C172 C177 89.0(11)
C177 C172 C173 C174 0.6(15)
N1 C172 C173 C174 -179.3(9)
C172 C173 C174 C175 2.0(17)
C173 C174 C175 C176 -3.7(18)
C174 C175 C176 C177 3.0(19)
C175 C176 C177 C172 -0.5(18)
C173 C172 C177 C176 -1.3(15)
N1 C172 C177 C176 178.6(9)
C185 C180 C181 C182 1.4(13)
C179 C180 C181 C182 -174.0(8)
C180 C181 C182 C183 -0.8(14)
C181 C182 C183 C184 -0.5(13)
C181 C182 C183 C186 176.1(8)
C182 C183 C184 C185 1.3(13)
C186 C183 C184 C185 -175.2(8)
C183 C184 C185 C180 -0.7(13)
C181 C180 C185 C184 -0.7(13)
C179 C180 C185 C184 174.8(8)
C187 N3 C186 N4 -0.6(10)
C187 N3 C186 C183 -177.8(8)
C192 N4 C186 N3 1.5(10)
C193 N4 C186 N3 161.3(9)
C192 N4 C186 C183 178.7(8)
C193 N4 C186 C183 -21.5(14)
C184 C183 C186 N3 148.4(9)
C182 C183 C186 N3 -28.0(13)
C184 C183 C186 N4 -28.5(13)
C182 C183 C186 N4 155.1(8)
C186 N3 C187 C192 -0.5(10)
C186 N3 C187 C188 -178.6(10)
N3 C187 C188 C189 178.5(9)
C192 C187 C188 C189 0.6(14)
C187 C188 C189 C190 -0.1(15)
C188 C189 C190 C191 0.6(16)
C189 C190 C191 C192 -1.5(14)
C186 N4 C192 C187 -1.7(9)
C193 N4 C192 C187 -162.1(9)
C186 N4 C192 C191 179.7(9)
C193 N4 C192 C191 19.3(15)
N3 C187 C192 N4 1.4(10)
C188 C187 C192 N4 179.6(8)
N3 C187 C192 C191 -179.8(8)
C188 C187 C192 C191 -1.6(14)
C190 C191 C192 N4 -179.6(9)
C190 C191 C192 C187 1.9(13)
C186 N4 C193 C194 111.2(11)
C192 N4 C193 C194 -92.2(11)
C186 N4 C193 C198 -70.4(13)
C192 N4 C193 C198 86.1(12)
C198 C193 C194 C195 2.9(16)
N4 C193 C194 C195 -178.7(9)
C193 C194 C195 C196 1.5(15)
C194 C195 C196 C197 -7(2)
C195 C196 C197 C198 6(3)
C196 C197 C198 C193 -1(2)
C194 C193 C198 C197 -3.7(17)
N4 C193 C198 C197 178.0(10)
C206 C201 C202 C203 1.1(13)
C200 C201 C202 C203 175.9(8)
C201 C202 C203 C204 -3.2(14)
C202 C203 C204 C205 3.4(13)
C202 C203 C204 C207 -176.1(8)
C203 C204 C205 C206 -1.6(13)
C207 C204 C205 C206 177.9(8)
C204 C205 C206 C201 -0.4(14)
C202 C201 C206 C205 0.6(13)
C200 C201 C206 C205 -174.1(9)
C208 N5 C207 N6 -0.5(10)
C208 N5 C207 C204 179.2(8)
C209 N6 C207 N5 0.7(10)
C214 N6 C207 N5 176.4(8)
C209 N6 C207 C204 -178.9(8)
C214 N6 C207 C204 -3.3(14)
C205 C204 C207 N5 134.5(9)
C203 C204 C207 N5 -46.1(12)
C205 C204 C207 N6 -45.9(13)
C203 C204 C207 N6 133.5(9)
C207 N5 C208 C209 0.0(10)
C207 N5 C208 C213 -178.8(10)
C207 N6 C209 C208 -0.6(9)
C214 N6 C209 C208 -176.3(8)
C207 N6 C209 C210 176.4(10)
C214 N6 C209 C210 0.7(16)
C213 C208 C209 N6 179.3(8)
N5 C208 C209 N6 0.4(10)
C213 C208 C209 C210 1.9(14)
N5 C208 C209 C210 -177.0(8)
N6 C209 C210 C211 -179.5(9)
C208 C209 C210 C211 -2.8(14)
C209 C210 C211 C212 1.4(16)
C210 C211 C212 C213 0.9(18)
C211 C212 C213 C208 -1.9(16)
C209 C208 C213 C212 0.5(14)
N5 C208 C213 C212 179.2(10)
C207 N6 C214 C219 122.2(11)
C209 N6 C214 C219 -63.1(13)
C207 N6 C214 C215 -57.8(13)
C209 N6 C214 C215 117.0(10)
C219 C214 C215 C216 -0.9(15)
N6 C214 C215 C216 179.0(8)
C214 C215 C216 C217 0.9(15)
C215 C216 C217 C218 -0.4(18)
C216 C217 C218 C219 0(2)
C215 C214 C219 C218 0.5(19)
N6 C214 C219 C218 -179.5(12)
C217 C218 C219 C214 0(2)
C227 C222 C223 C224 1.5(13)
C221 C222 C223 C224 -171.9(8)
C222 C223 C224 C228 -0.2(15)
C228 C226 C227 C222 0.4(14)
C223 C222 C227 C226 -1.6(14)
C221 C222 C227 C226 171.9(8)
C223 C224 C228 C226 -1.1(14)
C223 C224 C228 C229 172.0(9)
C227 C226 C228 C224 1.0(14)
C227 C226 C228 C229 -171.9(8)
C235 N7 C229 N8 -0.3(9)
C235 N7 C229 C228 -177.5(7)
C234 N8 C229 N7 0.1(9)
C241 N8 C229 N7 178.3(8)
C234 N8 C229 C228 177.2(8)
C241 N8 C229 C228 -4.7(13)
C224 C228 C229 N7 -29.2(12)
C226 C228 C229 N7 143.6(9)
C224 C228 C229 N8 154.0(8)
C226 C228 C229 N8 -33.2(13)
C235 C230 C231 C232 -1.9(13)
C230 C231 C232 C233 3.0(14)
C231 C232 C233 C234 -1.2(12)
C229 N8 C234 C235 0.1(8)
C241 N8 C234 C235 -178.2(7)
C229 N8 C234 C233 177.3(8)
C241 N8 C234 C233 -1.1(13)
C232 C233 C234 N8 -178.3(8)
C232 C233 C234 C235 -1.5(12)
C229 N7 C235 C234 0.3(9)
C229 N7 C235 C230 -180.0(9)
N8 C234 C235 N7 -0.3(9)
C233 C234 C235 N7 -177.7(7)
N8 C234 C235 C230 180.0(7)
C233 C234 C235 C230 2.5(12)
C231 C230 C235 N7 179.6(8)
C231 C230 C235 C234 -0.8(12)
C241 C236 C237 C238 -2.0(17)
C236 C237 C238 C239 4(2)
C237 C238 C239 C240 -3(2)
C238 C239 C240 C241 2(2)
C237 C236 C241 C240 0.3(15)
C237 C236 C241 N8 175.9(9)
C239 C240 C241 C236 -0.2(16)
C239 C240 C241 N8 -175.8(11)
C234 N8 C241 C236 -77.3(11)
C229 N8 C241 C236 104.8(10)
C234 N8 C241 C240 98.4(10)
C229 N8 C241 C240 -79.5(12)
